data_1576531
loop_
_publ_author_name
'Lowe, Ethan'
'Rouzi&#xe8;res, Mathieu'
'Dugmore, Sarah K.'
'Kelly, Christopher'
'Wilson, Claire'
'Canaj, Angelos B.'
'Cl&#xe9;rac, Rodolphe'
'Murrie, Mark'

_publ_section_title
;
 Highly reducible polyoxometalate-Dy(iii) SMM hybrid materials with
 exceptional charge stability.
;
_journal_issue 6
_journal_name_full 'Chemical science'
_journal_page_first 3248
_journal_page_last 3258
_journal_paper_doi 10.1039/d5sc07950k
_journal_volume 17
_journal_year 2026
_chemical_formula_moiety 'C36 H76 Dy O7 P2, 2(C18 H33 O P), Mo12 O40 P, 4(C4 H8 O), C4 H10 O, 2(H2 O)'
_chemical_formula_sum 'C92 H188 Dy Mo12 O56 P5'
_chemical_formula_weight 3659.04
_space_group_crystal_system monoclinic
_space_group_IT_number 9
_space_group_name_Hall 'C -2yc'
_space_group_name_H-M_alt 'C 1 c 1'
_atom_sites_solution_hydrogens mixed
_audit_creation_date 2025-03-14
_audit_creation_method
;
Olex2 1.5
(compiled 2025.03.04 svn.red2d20d0 for OlexSys, GUI svn.r7188)
;
_audit_update_record
;
2025-07-04 deposited with the CCDC.	2025-11-18 downloaded from the CCDC.
;
_cell_angle_alpha 90
_cell_angle_beta 113.233(3)
_cell_angle_gamma 90
_cell_formula_units_Z 4
_cell_length_a 24.6687(9)
_cell_length_b 19.2311(9)
_cell_length_c 29.3029(15)
_cell_measurement_reflns_used 9587
_cell_measurement_temperature 100.0(2)
_cell_measurement_theta_max 27.094
_cell_measurement_theta_min 2.30
_cell_volume 12774.2(10)
_computing_cell_refinement 'SAINT V8.37A (Bruker-AXS, 2016)'
_computing_data_collection 'APEX3 Ver. 2016.9-0 (Bruker-AXS, 2016)'
_computing_data_reduction 'APEX3 Ver. 2016.9-0 (Bruker-AXS, 2016)'
_computing_molecular_graphics 'Olex2 1.5 (Dolomanov et al., 2009)'
_computing_publication_material 'Olex2 1.5 (Dolomanov et al., 2009)'
_computing_structure_refinement 'SHELXL 2018/3 (Sheldrick, 2015)'
_computing_structure_solution 'SHELXT 2018/2 (Sheldrick, 2018)'
_diffrn_ambient_temperature 100.0(2)
_diffrn_detector 'charge integrating pixel array detector'
_diffrn_detector_area_resol_mean 7.4074
_diffrn_detector_type 'Bruker PHOTON II'
_diffrn_measured_fraction_theta_full 0.999
_diffrn_measured_fraction_theta_max 0.999
_diffrn_measurement_device 'four-circle diffractometer'
_diffrn_measurement_device_type 'Bruker D8 VENTURE'
_diffrn_measurement_method '\f and \w scans'
_diffrn_radiation_collimation 'focusing mirrors'
_diffrn_radiation_monochromator 'multilayer mirror optics'
_diffrn_radiation_type MoK\a
_diffrn_radiation_wavelength 0.71073
_diffrn_reflns_av_R_equivalents 0.0525
_diffrn_reflns_av_unetI/netI 0.0575
_diffrn_reflns_Laue_measured_fraction_full 0.999
_diffrn_reflns_Laue_measured_fraction_max 0.999
_diffrn_reflns_limit_h_max 31
_diffrn_reflns_limit_h_min -31
_diffrn_reflns_limit_k_max 24
_diffrn_reflns_limit_k_min -24
_diffrn_reflns_limit_l_max 37
_diffrn_reflns_limit_l_min -37
_diffrn_reflns_number 78217
_diffrn_reflns_point_group_measured_fraction_full 0.991
_diffrn_reflns_point_group_measured_fraction_max 0.986
_diffrn_reflns_theta_full 25.242
_diffrn_reflns_theta_max 27.128
_diffrn_reflns_theta_min 1.389
_diffrn_source 'microfocus sealed tube'
_diffrn_source_current 0.0
_diffrn_source_power 0.0
_diffrn_source_type 'INCOATEC I\ms 3.0'
_diffrn_source_voltage 0.0
_diffrn_standards_number 0
_exptl_absorpt_coefficient_mu 1.861
_exptl_absorpt_correction_T_max 0.7455
_exptl_absorpt_correction_T_min 0.6556
_exptl_absorpt_correction_type multi-scan
_exptl_absorpt_process_details
;
SADABS-2016/2 (Bruker,2016/2) was used for absorption correction.
wR2(int) was 0.0970 before and 0.0661 after correction.
The Ratio of minimum to maximum transmission is 0.8794.
The \l/2 correction factor is Not present.
;
_exptl_crystal_colour yellow
_exptl_crystal_colour_primary yellow
_exptl_crystal_density_diffrn 1.903
_exptl_crystal_description block
_exptl_crystal_F_000 7332
_exptl_crystal_size_max 0.13
_exptl_crystal_size_mid 0.05
_exptl_crystal_size_min 0.04
_refine_diff_density_max 2.300
_refine_diff_density_min -1.569
_refine_diff_density_rms 0.182
_refine_ls_abs_structure_details
;
 Refined as an inversion twin.
;
_refine_ls_abs_structure_Flack 0.349(19)
_refine_ls_extinction_method none
_refine_ls_goodness_of_fit_ref 1.116
_refine_ls_hydrogen_treatment constr
_refine_ls_matrix_type full
_refine_ls_number_parameters 1543
_refine_ls_number_reflns 27833
_refine_ls_number_restraints 2389
_refine_ls_restrained_S_all 1.086
_refine_ls_R_factor_all 0.0765
_refine_ls_R_factor_gt 0.0691
_refine_ls_shift/su_max 0.002
_refine_ls_shift/su_mean 0.000
_refine_ls_structure_factor_coef Fsqd
_refine_ls_weighting_details 'w=1/[\s^2^(Fo^2^)+375.0375P] where P=(Fo^2^+2Fc^2^)/3'
_refine_ls_weighting_scheme calc
_refine_ls_wR_factor_gt 0.1423
_refine_ls_wR_factor_ref 0.1461
_reflns_Friedel_coverage 0.974
_reflns_Friedel_fraction_full 0.983
_reflns_Friedel_fraction_max 0.973
_reflns_number_gt 25219
_reflns_number_total 27833
_reflns_threshold_expression 'I > 2\s(I)'
_cod_data_source_file d5sc07950k2.cif
_cod_data_source_block full_yellow(1)
_cod_original_sg_symbol_H-M Cc
_cod_database_code 1576531
_shelx_shelxl_version_number 2018/3
_shelx_space_group_comment
;
The symmetry employed for this shelxl refinement is uniquely defined
by the following loop, which should always be used as a source of
symmetry information in preference to the above space-group names.
They are only intended as comments.
;
_shelx_estimated_absorpt_t_max 0.929
_shelx_estimated_absorpt_t_min 0.794
_olex2_refinement_description
;
1. Twinned data refinement
 Scales: 0.651(19)
 0.349(19)
2. Fixed Uiso
 At 1.2 times of:
  All C(H) groups, All C(H,H) groups, All C(H,H,H,H) groups
 At 1.5 times of:
  All C(H,H,H) groups, All O(H,H) groups
3. Restrained distances
 C42-C37 = C38-C37 = C39-C38 = C40-C39 = C41-C40 = C42-C41 = C54-C49 = C54-C53
 = C53-C52 = C52-C51 = C51-C50 = C50-C49 = C48-C43 = C44-C43 = C45-C44 = C46-
 C45 = C47-C46 = C48-C47
 1.51 with sigma of 0.02
 C51-C50 = C51A-C50 = C52A-C51A = C52-C51 = C53-C52A = C53-C52
 1.51 with sigma of 0.02
 C26-C25 = C30-C25 = C30-C29 = C29-C28 = C28-C27 = C27-C26 = C2-C1 = C6-C1 =
 C6-C5 = C5-C4 = C4-C3 = C3-C2 = C15-C14 = C14-C13 = C16-C15 = C18-C13 = C18-
 C17 = C17-C16 = C7-C12 = C8-C7 = C9-C8 = C9-C10 = C11-C10 = C12-C11 = C33-C32 =
  C34-C33 = C35-C34 = C36-C35 = C36-C31 = C24-C23 = C24-C19 = C20-C19 = C21-C20
 = C23-C22 = C22-C21
 1.51 with sigma of 0.02
 C78-C77 = C80-C79
 1.51 with sigma of 0.02
 C56-C55 = C57-C56 = C58-C57 = C59-C58 = C60-C59 = C60-C55
 1.51 with sigma of 0.02
 C65-C64 = C64-C63 = C63-C62 = C62-C61 = C66-C61 = C66-C65
 1.51 with sigma of 0.02
 C85-O15 \\sim O15-C86 \\sim O16-C89 \\sim O16-C92 \\sim O10-C81 \\sim O10-C84
 with sigma of 0.02
 C88-C87 \\sim C85-C88 \\sim C90-C89 \\sim C92-C91 \\sim C84-C83 \\sim C74-C73
\\sim C76-C74A
 with sigma of 0.02
 C50-C51 \\sim C50-C51A
 with sigma of 0.02
 C51-C52 \\sim C51A-C52A
 with sigma of 0.02
 O14-C76A \\sim O14-C76 \\sim O14-C73A \\sim O14-C73
 with sigma of 0.02
 C84-C83 \\sim C82-C81
 with sigma of 0.02
 C52-C53 \\sim C52A-C53
 with sigma of 0.02
 C91-C90 \\sim C87-C88 \\sim C74A-C74
 with sigma of 0.02
 C50-C52 \\sim C50-C52A
 with sigma of 0.04
 C75A-C76A \\sim C76-C75 \\sim C74-C73 \\sim C74A-C73A
 with sigma of 0.02
 C51-C53 \\sim C51A-C53
 with sigma of 0.04
 C82-C83 \\sim C90-C91 \\sim C88-C87
 with sigma of 0.02
 C75A-C74A \\sim C74-C75
 with sigma of 0.02
 O12-C78 \\sim O12-C79
 with sigma of 0.02
4. Uiso/Uaniso restraints and constraints
C37 \\sim C38 \\sim C39 \\sim C40 \\sim C41 \\sim C42 \\sim C43 \\sim C44 \\sim
C45 \\sim C46 \\sim C47 \\sim C48 \\sim C50: within 1.7A with sigma of 0.02 and
sigma for terminal atoms of 0.04 within 1.7A
C49 \\sim C50 \\sim C51: within 1.7A with sigma of 0.02 and sigma for terminal
atoms of 0.04 within 1.7A
C51 \\sim C51A \\sim C52 \\sim C52A: within 1.7A with sigma of 0.02 and sigma
for terminal atoms of 0.04 within 1.7A
O10 \\sim C81 \\sim C82 \\sim C83 \\sim C84: within 1.7A with sigma of 0.02 and
sigma for terminal atoms of 0.04 within 1.7A
O15 \\sim C85 \\sim C86 \\sim C87 \\sim C88: within 1.7A with sigma of 0.02 and
sigma for terminal atoms of 0.04 within 1.7A
C55 \\sim C56 \\sim C57 \\sim C58 \\sim C59 \\sim C60: within 1.7A with sigma
of 0.02 and sigma for terminal atoms of 0.04 within 1.7A
C1 \\sim C2 \\sim C3 \\sim C4 \\sim C5 \\sim C6 \\sim C7 \\sim C8 \\sim C9
\\sim C10 \\sim C11 \\sim C12 \\sim C13 \\sim C14 \\sim C15 \\sim C16 \\sim C17
\\sim C18 \\sim C19 \\sim C20 \\sim C21 \\sim C22 \\sim C23 \\sim C24 \\sim C25
\\sim C26 \\sim C27 \\sim C28 \\sim C29 \\sim C30 \\sim C31 \\sim C32 \\sim C33
\\sim C34 \\sim C35 \\sim C36: within 1.7A with sigma of 0.02 and sigma for
terminal atoms of 0.04 within 1.7A
C55 \\sim C56 \\sim C57 \\sim C58 \\sim C59 \\sim C60 \\sim C61 \\sim C62 \\sim
C63 \\sim C64 \\sim C65 \\sim C66 \\sim C67 \\sim C68 \\sim C69 \\sim C70 \\sim
C71 \\sim C72: within 1.7A with sigma of 0.02 and sigma for terminal atoms of
0.04 within 1.7A
O16 \\sim C89 \\sim C90 \\sim C91 \\sim C92: within 1.7A with sigma of 0.02 and
sigma for terminal atoms of 0.04 within 1.7A
O12 \\sim C77 \\sim C78 \\sim C79 \\sim C80: within 1.7A with sigma of 0.02 and
sigma for terminal atoms of 0.04 within 1.7A
C73 \\sim C73A \\sim C74 \\sim C74A \\sim C75 \\sim C75A \\sim C76 \\sim C76A:
within 1.7A with sigma of 0.02 and sigma for terminal atoms of 0.04 within 1.7A
Uanis(O35) \\sim Ueq: with sigma of 0.005 and sigma for terminal atoms of 0.01
5. Rigid body (RIGU) restrains
 All non-hydrogen atoms
 with sigma for 1-2 distances of 0.004 and sigma for 1-3 distances of 0.004
6. Others
 Fixed Sof: H50C(0.5) H50D(0.5) H50A(0.5) H50B(0.5) C51(0.5) H51A(0.5)
 H51B(0.5) C51A(0.5) H51C(0.5) H51D(0.5) C52(0.5) H52A(0.5) H52B(0.5) C52A(0.5)
 H52C(0.5) H52D(0.5) H53A(0.5) H53B(0.5) H53C(0.5) H53D(0.5) C73(0.5) H73A(0.5)
 H73B(0.5) C73A(0.5) H73C(0.5) H73D(0.5) C74(0.5) H74A(0.5) H74B(0.5) C74A(0.5)
 H74C(0.5) H74D(0.5) C75(0.5) H75A(0.5) H75B(0.5) C75A(0.5) H75C(0.5) H75D(0.5)
 C76(0.5) H76A(0.5) H76B(0.5) C76A(0.5) H76C(0.5) H76D(0.5)
7.a Free rotating group:
 O11(H11C,H11D), O13(H13A,H13B)
7.b Rotating group:
 O3(H3C,H3D), O4(H4C,H4D), O5(H5C,H5D), O6(H6C,H6D), O7(H7A,H7B)
7.c Ternary CH refined with riding coordinates:
 C1(H1), C7(H7), C13(H13), C19(H19), C25(H25), C31(H31), C37(H37), C43(H43),
 C49(H49), C55(H55), C61(H61), C67(H67)
7.d Secondary CH2 refined with riding coordinates:
 C2(H2A,H2B), C3(H3A,H3B), C4(H4A,H4B), C5(H5A,H5B), C6(H6A,H6B), C8(H8A,H8B),
 C9(H9A,H9B), C10(H10A,H10B), C11(H11A,H11B), C12(H12A,H12B), C14(H14A,H14B),
 C15(H15A,H15B), C16(H16A,H16B), C17(H17A,H17B), C18(H18A,H18B), C20(H20A,H20B),
  C21(H21A,H21B), C22(H22A,H22B), C23(H23A,H23B), C24(H24A,H24B), C26(H26A,
 H26B), C27(H27A,H27B), C28(H28A,H28B), C29(H29A,H29B), C30(H30A,H30B),
 C32(H32A,H32B), C33(H33A,H33B), C34(H34A,H34B), C35(H35A,H35B), C36(H36A,H36B),
  C38(H38A,H38B), C39(H39A,H39B), C40(H40A,H40B), C41(H41A,H41B), C42(H42A,
 H42B), C44(H44A,H44B), C45(H45A,H45B), C46(H46A,H46B), C47(H47A,H47B),
 C48(H48A,H48B), C50(H50C,H50D), C50(H50A,H50B), C51(H51A,H51B), C51A(H51C,
 H51D), C52(H52A,H52B), C52A(H52C,H52D), C53(H53A,H53B), C53(H53C,H53D),
 C54(H54A,H54B), C56(H56A,H56B), C57(H57A,H57B), C58(H58A,H58B), C59(H59A,H59B),
  C60(H60A,H60B), C62(H62A,H62B), C63(H63A,H63B), C64(H64A,H64B), C65(H65A,
 H65B), C66(H66A,H66B), C68(H68A,H68B), C69(H69A,H69B), C70(H70A,H70B),
 C71(H71A,H71B), C72(H72A,H72B), C73(H73A,H73B), C73A(H73C,H73D), C74(H74A,
 H74B), C74A(H74C,H74D), C75(H75A,H75B), C75A(H75C,H75D), C76(H76A,H76B),
 C76A(H76C,H76D), C78(H78A,H78B), C79(H79A,H79B), C85(H85A,H85B), C86(H86A,
 H86B), C87(H87A,H87B), C88(H88A,H88B), C89(H89A,H89B), C90(H90A,H90B),
 C91(H91A,H91B), C92(H92A,H92B), C81(H81A,H81B), C82(H82A,H82B), C83(H83A,H83B),
  C84(H84A,H84B)
7.e Idealised Me refined as rotating group:
 C77(H77A,H77B,H77C), C80(H80A,H80B,H80C)
;
_olex2_submission_special_instructions 'No special instructions were received'

loop_
_space_group_symop_operation_xyz
'x, y, z'
'x, -y, z+1/2'
'x+1/2, y+1/2, z'
'x+1/2, -y+1/2, z+1/2'

loop_
_atom_site_label
_atom_site_type_symbol
_atom_site_fract_x
_atom_site_fract_y
_atom_site_fract_z
_atom_site_U_iso_or_equiv
_atom_site_adp_type
_atom_site_occupancy
_atom_site_site_symmetry_order
_atom_site_calc_flag
_atom_site_refinement_flags_posn
_atom_site_refinement_flags_adp
_atom_site_refinement_flags_occupancy
_atom_site_disorder_assembly
_atom_site_disorder_group
C1 C 0.4817(9) 0.0562(8) 0.2323(6) 0.024(3) Uani 1 1 d D U . . .
H1 H 0.521934 0.058287 0.257827 0.029 Uiso 1 1 calc R U . . .
Dy1 Dy 0.44039(5) 0.13901(3) 0.36417(4) 0.02168(13) Uani 1 1 d . . . . .
O1 O 0.4371(6) 0.1404(6) 0.4377(5) 0.024(3) Uani 1 1 d . . . . .
P1 P 0.4336(2) 0.1394(2) 0.48851(17) 0.0197(9) Uani 1 1 d . . . . .
C2 C 0.4536(11) -0.0078(8) 0.2454(7) 0.036(4) Uani 1 1 d D U . . .
H2A H 0.454846 -0.002809 0.278764 0.043 Uiso 1 1 calc R U . . .
H2B H 0.412665 -0.011413 0.222601 0.043 Uiso 1 1 calc R U . . .
O2 O 0.4451(6) 0.1364(6) 0.2909(5) 0.026(3) Uani 1 1 d . . . . .
P2 P 0.4469(2) 0.1357(2) 0.23924(17) 0.0203(9) Uani 1 1 d . . . . .
C3 C 0.4865(12) -0.0732(10) 0.2424(8) 0.046(5) Uani 1 1 d D U . . .
H3A H 0.525431 -0.071929 0.269096 0.055 Uiso 1 1 calc R U . . .
H3B H 0.465895 -0.112958 0.248165 0.055 Uiso 1 1 calc R U . . .
O3 O 0.3780(7) 0.0396(7) 0.3406(6) 0.037(3) Uani 1 1 d . . . . .
H3C H 0.339439 0.051241 0.321359 0.056 Uiso 1 1 d R U . . .
H3D H 0.373729 0.017312 0.366758 0.056 Uiso 1 1 d R U . . .
C4 C 0.4937(10) -0.0844(9) 0.1940(7) 0.038(4) Uani 1 1 d D U . . .
H4A H 0.455595 -0.094010 0.167704 0.045 Uiso 1 1 calc R U . . .
H4B H 0.519093 -0.124179 0.197048 0.045 Uiso 1 1 calc R U . . .
O4 O 0.3421(7) 0.1784(8) 0.3346(6) 0.036(3) Uani 1 1 d . . . . .
H4C H 0.315237 0.155099 0.305853 0.054 Uiso 1 1 d R U . . .
H4D H 0.337313 0.224624 0.322280 0.054 Uiso 1 1 d R U . . .
C5 C 0.5208(9) -0.0195(9) 0.1805(9) 0.038(4) Uani 1 1 d D U . . .
H5A H 0.561814 -0.015744 0.203263 0.046 Uiso 1 1 calc R U . . .
H5B H 0.519784 -0.025117 0.147295 0.046 Uiso 1 1 calc R U . . .
O5 O 0.4399(8) 0.2626(4) 0.3625(7) 0.0270(19) Uani 1 1 d . . . . .
H5C H 0.475285 0.278557 0.380640 0.041 Uiso 1 1 d R U . . .
H5D H 0.418270 0.279564 0.377483 0.041 Uiso 1 1 d R U . . .
C6 C 0.4889(9) 0.0475(9) 0.1826(6) 0.026(3) Uani 1 1 d D U . . .
H6A H 0.450284 0.047728 0.155542 0.031 Uiso 1 1 calc R U . . .
H6B H 0.510926 0.086797 0.177937 0.031 Uiso 1 1 calc R U . . .
O6 O 0.5397(6) 0.1778(7) 0.3960(5) 0.027(3) Uani 1 1 d . . . . .
H6C H 0.542713 0.229566 0.393218 0.041 Uiso 1 1 d R U . . .
H6D H 0.566058 0.148810 0.389482 0.041 Uiso 1 1 d R U . . .
C7 C 0.4910(8) 0.2100(9) 0.2333(7) 0.028(4) Uani 1 1 d D U . . .
H7 H 0.490727 0.208263 0.199791 0.033 Uiso 1 1 calc R U . . .
O7 O 0.5008(7) 0.0420(8) 0.3869(7) 0.043(4) Uani 1 1 d . . . . .
H7A H 0.488153 0.009531 0.403513 0.064 Uiso 1 1 d R U . . .
H7B H 0.533972 0.047580 0.396954 0.064 Uiso 1 1 d R U . . .
C8 C 0.5558(8) 0.2020(9) 0.2703(7) 0.028(4) Uani 1 1 d D U . . .
H8A H 0.557639 0.198421 0.303930 0.034 Uiso 1 1 calc R U . . .
H8B H 0.572614 0.160034 0.262932 0.034 Uiso 1 1 calc R U . . .
C9 C 0.5897(9) 0.2644(9) 0.2658(7) 0.033(4) Uani 1 1 d D U . . .
H9A H 0.591177 0.264078 0.233160 0.040 Uiso 1 1 calc R U . . .
H9B H 0.629906 0.260844 0.290226 0.040 Uiso 1 1 calc R U . . .
C10 C 0.5642(9) 0.3323(10) 0.2728(9) 0.045(5) Uani 1 1 d D U . . .
H10A H 0.588027 0.370414 0.269238 0.054 Uiso 1 1 calc R U . . .
H10B H 0.564276 0.334429 0.305882 0.054 Uiso 1 1 calc R U . . .
C11 C 0.5010(9) 0.3389(11) 0.2339(9) 0.048(5) Uani 1 1 d D U . . .
H11A H 0.501439 0.339376 0.200954 0.058 Uiso 1 1 calc R U . . .
H11B H 0.484161 0.382546 0.238671 0.058 Uiso 1 1 calc R U . . .
C12 C 0.4623(9) 0.2782(8) 0.2379(9) 0.034(4) Uani 1 1 d D U . . .
H12A H 0.458504 0.280132 0.269521 0.041 Uiso 1 1 calc R U . . .
H12B H 0.423240 0.281652 0.211608 0.041 Uiso 1 1 calc R U . . .
C13 C 0.3711(8) 0.1392(9) 0.1906(6) 0.023(3) Uani 1 1 d D U . . .
H13 H 0.357886 0.090758 0.184113 0.027 Uiso 1 1 calc R U . . .
C14 C 0.3277(8) 0.1753(13) 0.2084(8) 0.039(4) Uani 1 1 d D U . . .
H14A H 0.327771 0.151800 0.237768 0.047 Uiso 1 1 calc R U . . .
H14B H 0.339986 0.223012 0.217365 0.047 Uiso 1 1 calc R U . . .
C15 C 0.2664(9) 0.1743(14) 0.1685(8) 0.046(5) Uani 1 1 d D U . . .
H15A H 0.240057 0.199223 0.180097 0.055 Uiso 1 1 calc R U . . .
H15B H 0.252745 0.126538 0.162140 0.055 Uiso 1 1 calc R U . . .
C16 C 0.2635(10) 0.2067(12) 0.1208(8) 0.044(5) Uani 1 1 d D U . . .
H16A H 0.275051 0.255170 0.126289 0.052 Uiso 1 1 calc R U . . .
H16B H 0.223528 0.204271 0.095863 0.052 Uiso 1 1 calc R U . . .
C17 C 0.3049(8) 0.1674(11) 0.1033(7) 0.032(4) Uani 1 1 d D U . . .
H17A H 0.303258 0.188018 0.072536 0.039 Uiso 1 1 calc R U . . .
H17B H 0.291593 0.119652 0.096334 0.039 Uiso 1 1 calc R U . . .
C18 C 0.3685(8) 0.1679(12) 0.1409(6) 0.033(4) Uani 1 1 d D U . . .
H18A H 0.383796 0.214951 0.145366 0.039 Uiso 1 1 calc R U . . .
H18B H 0.392587 0.139449 0.128887 0.039 Uiso 1 1 calc R U . . .
C19 C 0.5066(8) 0.1424(9) 0.5356(6) 0.025(3) Uani 1 1 d D U . . .
H19 H 0.519819 0.094024 0.542476 0.030 Uiso 1 1 calc R U . . .
C20 C 0.5116(8) 0.1735(9) 0.5848(6) 0.026(3) Uani 1 1 d D U . . .
H20A H 0.485196 0.148805 0.596391 0.032 Uiso 1 1 calc R U . . .
H20B H 0.499044 0.221675 0.579584 0.032 Uiso 1 1 calc R U . . .
C21 C 0.5744(8) 0.1701(12) 0.6250(7) 0.035(4) Uani 1 1 d D U . . .
H21A H 0.575720 0.192445 0.655153 0.042 Uiso 1 1 calc R U . . .
H21B H 0.586465 0.122060 0.632668 0.042 Uiso 1 1 calc R U . . .
C22 C 0.6159(10) 0.2072(12) 0.6059(7) 0.042(5) Uani 1 1 d D U . . .
H22A H 0.656102 0.203085 0.630278 0.050 Uiso 1 1 calc R U . . .
H22B H 0.605965 0.256273 0.601630 0.050 Uiso 1 1 calc R U . . .
C23 C 0.6120(9) 0.1768(15) 0.5563(7) 0.049(5) Uani 1 1 d D U . . .
H23A H 0.637410 0.203283 0.544516 0.059 Uiso 1 1 calc R U . . .
H23B H 0.626178 0.129213 0.561415 0.059 Uiso 1 1 calc R U . . .
C24 C 0.5490(8) 0.1780(13) 0.5166(7) 0.038(4) Uani 1 1 d D U . . .
H24A H 0.536659 0.225748 0.507825 0.046 Uiso 1 1 calc R U . . .
H24B H 0.547868 0.154375 0.487012 0.046 Uiso 1 1 calc R U . . .
C25 C 0.3977(8) 0.0598(8) 0.4952(7) 0.023(3) Uani 1 1 d D U . . .
H25 H 0.358208 0.059227 0.468507 0.028 Uiso 1 1 calc R U . . .
C26 C 0.4297(10) -0.0031(9) 0.4887(8) 0.039(4) Uani 1 1 d D U . . .
H26A H 0.468794 -0.004359 0.515173 0.046 Uiso 1 1 calc R U . . .
H26B H 0.434318 0.000417 0.457452 0.046 Uiso 1 1 calc R U . . .
C27 C 0.3977(12) -0.0705(10) 0.4894(8) 0.044(5) Uani 1 1 d D U . . .
H27A H 0.360367 -0.072142 0.460838 0.053 Uiso 1 1 calc R U . . .
H27B H 0.421297 -0.109872 0.487474 0.053 Uiso 1 1 calc R U . . .
C28 C 0.3869(10) -0.0748(9) 0.5362(7) 0.034(4) Uani 1 1 d D U . . .
H28A H 0.363732 -0.116028 0.535102 0.041 Uiso 1 1 calc R U . . .
H28B H 0.424387 -0.079276 0.564361 0.041 Uiso 1 1 calc R U . . .
C29 C 0.3551(9) -0.0120(8) 0.5431(8) 0.033(4) Uani 1 1 d D U . . .
H29A H 0.349399 -0.016166 0.573924 0.040 Uiso 1 1 calc R U . . .
H29B H 0.316580 -0.008903 0.516063 0.040 Uiso 1 1 calc R U . . .
C30 C 0.3901(9) 0.0534(9) 0.5445(7) 0.029(4) Uani 1 1 d D U . . .
H30A H 0.428456 0.051003 0.571824 0.035 Uiso 1 1 calc R U . . .
H30B H 0.369470 0.093830 0.549335 0.035 Uiso 1 1 calc R U . . .
C31 C 0.3917(8) 0.2119(8) 0.4939(7) 0.020(3) Uani 1 1 d D U . . .
H31 H 0.391753 0.213085 0.527305 0.024 Uiso 1 1 calc R U . . .
C32 C 0.3276(8) 0.2089(9) 0.4550(7) 0.024(3) Uani 1 1 d D U . . .
H32A H 0.328172 0.206412 0.422131 0.029 Uiso 1 1 calc R U . . .
H32B H 0.309265 0.166647 0.460156 0.029 Uiso 1 1 calc R U . . .
C33 C 0.2902(9) 0.2711(9) 0.4571(9) 0.040(4) Uani 1 1 d D U . . .
H33A H 0.284142 0.269980 0.487841 0.048 Uiso 1 1 calc R U . . .
H33B H 0.251886 0.268694 0.429687 0.048 Uiso 1 1 calc R U . . .
C34 C 0.3212(9) 0.3396(9) 0.4540(8) 0.036(4) Uani 1 1 d D U . . .
H34A H 0.319253 0.345046 0.420446 0.043 Uiso 1 1 calc R U . . .
H34B H 0.300149 0.378251 0.460646 0.043 Uiso 1 1 calc R U . . .
C35 C 0.3840(9) 0.3424(9) 0.4894(8) 0.039(4) Uani 1 1 d D U . . .
H35A H 0.385927 0.344425 0.523057 0.047 Uiso 1 1 calc R U . . .
H35B H 0.402079 0.384312 0.483399 0.047 Uiso 1 1 calc R U . . .
C36 C 0.4177(9) 0.2799(8) 0.4840(9) 0.031(4) Uani 1 1 d D U . . .
H36A H 0.458523 0.283845 0.507084 0.038 Uiso 1 1 calc R U . . .
H36B H 0.416899 0.278945 0.450612 0.038 Uiso 1 1 calc R U . . .
P4 P 0.5950(3) 0.3662(3) 0.4298(2) 0.0374(13) Uani 1 1 d . . . . .
O9 O 0.5498(7) 0.3122(7) 0.4042(6) 0.036(3) Uani 1 1 d . . . . .
C37 C 0.5933(8) 0.3860(12) 0.4894(7) 0.039(4) Uani 1 1 d D U . . .
H37 H 0.596190 0.339470 0.503839 0.046 Uiso 1 1 calc R U . . .
C38 C 0.5357(10) 0.4102(13) 0.4886(9) 0.050(5) Uani 1 1 d D U . . .
H38A H 0.504973 0.378800 0.467941 0.060 Uiso 1 1 calc R U . . .
H38B H 0.527191 0.455863 0.473363 0.060 Uiso 1 1 calc R U . . .
C39 C 0.5336(11) 0.4140(13) 0.5391(8) 0.054(5) Uani 1 1 d D U . . .
H39A H 0.531377 0.367154 0.550449 0.065 Uiso 1 1 calc R U . . .
H39B H 0.497860 0.438197 0.536194 0.065 Uiso 1 1 calc R U . . .
C40 C 0.5859(11) 0.4505(13) 0.5775(11) 0.066(6) Uani 1 1 d D U . . .
H40A H 0.583777 0.499854 0.570264 0.079 Uiso 1 1 calc R U . . .
H40B H 0.584903 0.444593 0.610078 0.079 Uiso 1 1 calc R U . . .
C41 C 0.6414(11) 0.4222(13) 0.5779(8) 0.052(5) Uani 1 1 d D U . . .
H41A H 0.645703 0.374819 0.590277 0.062 Uiso 1 1 calc R U . . .
H41B H 0.673816 0.449050 0.601191 0.062 Uiso 1 1 calc R U . . .
C42 C 0.6470(10) 0.4218(10) 0.5279(7) 0.043(4) Uani 1 1 d D U . . .
H42A H 0.682612 0.397275 0.530849 0.051 Uiso 1 1 calc R U . . .
H42B H 0.649678 0.469121 0.517549 0.051 Uiso 1 1 calc R U . . .
C43 C 0.5791(9) 0.4438(10) 0.3902(9) 0.046(5) Uani 1 1 d D U . . .
H43 H 0.593799 0.432515 0.364482 0.055 Uiso 1 1 calc R U . . .
C44 C 0.5132(11) 0.4591(14) 0.3615(12) 0.070(7) Uani 1 1 d D U . . .
H44A H 0.494059 0.417090 0.344277 0.084 Uiso 1 1 calc R U . . .
H44B H 0.496026 0.470632 0.385135 0.084 Uiso 1 1 calc R U . . .
C45 C 0.5003(12) 0.5167(12) 0.3245(10) 0.060(6) Uani 1 1 d D U . . .
H45A H 0.458203 0.525952 0.309929 0.072 Uiso 1 1 calc R U . . .
H45B H 0.512579 0.503540 0.298085 0.072 Uiso 1 1 calc R U . . .
C46 C 0.5333(12) 0.5814(12) 0.3505(12) 0.071(7) Uani 1 1 d D U . . .
H46A H 0.527766 0.617704 0.326109 0.085 Uiso 1 1 calc R U . . .
H46B H 0.516836 0.597774 0.373671 0.085 Uiso 1 1 calc R U . . .
C47 C 0.5979(12) 0.5685(12) 0.3781(10) 0.065(6) Uani 1 1 d D U . . .
H47A H 0.616062 0.610790 0.395462 0.078 Uiso 1 1 calc R U . . .
H47B H 0.615033 0.558681 0.354125 0.078 Uiso 1 1 calc R U . . .
C48 C 0.6135(13) 0.5090(10) 0.4156(9) 0.053(6) Uani 1 1 d D U . . .
H48A H 0.603481 0.521770 0.443346 0.063 Uiso 1 1 calc R U . . .
H48B H 0.655524 0.499810 0.428225 0.063 Uiso 1 1 calc R U . . .
C49 C 0.6693(12) 0.3374(15) 0.4399(8) 0.057(5) Uani 1 1 d D U . . .
H49 H 0.694630 0.374524 0.460244 0.068 Uiso 1 1 calc R U . . .
C50 C 0.6837(14) 0.336(2) 0.3951(11) 0.113(9) Uani 1 1 d D U . . .
H50C H 0.693554 0.382454 0.388722 0.136 Uiso 0.5 1 calc R U P A 2
H50D H 0.648449 0.321856 0.366880 0.136 Uiso 0.5 1 calc R U P A 2
H50A H 0.673259 0.379538 0.377448 0.136 Uiso 0.5 1 calc R U P B 1
H50B H 0.661653 0.298842 0.372833 0.136 Uiso 0.5 1 calc R U P B 1
C51 C 0.7494(15) 0.323(3) 0.412(2) 0.112(12) Uani 0.5 1 d D U P C 1
H51A H 0.762678 0.328573 0.385532 0.135 Uiso 0.5 1 calc R U P C 1
H51B H 0.772055 0.352894 0.439736 0.135 Uiso 0.5 1 calc R U P C 1
C51A C 0.734(3) 0.287(3) 0.398(2) 0.110(13) Uani 0.5 1 d D U P C 2
H51C H 0.732773 0.276106 0.365008 0.132 Uiso 0.5 1 calc R U P C 2
H51D H 0.772379 0.306373 0.418113 0.132 Uiso 0.5 1 calc R U P C 2
C52 C 0.754(3) 0.248(3) 0.4286(19) 0.123(13) Uani 0.5 1 d D U P C 1
H52A H 0.791832 0.229301 0.432617 0.148 Uiso 0.5 1 calc R U P C 1
H52B H 0.723572 0.220825 0.403098 0.148 Uiso 0.5 1 calc R U P C 1
C52A C 0.719(3) 0.225(3) 0.4220(15) 0.129(14) Uani 0.5 1 d D U P C 2
H52C H 0.676142 0.219971 0.410463 0.155 Uiso 0.5 1 calc R U P C 2
H52D H 0.734854 0.182729 0.414574 0.155 Uiso 0.5 1 calc R U P C 2
C53 C 0.7457(16) 0.240(2) 0.4773(13) 0.102(11) Uani 1 1 d D . . . .
H53A H 0.745787 0.191137 0.485380 0.123 Uiso 0.5 1 calc R U P C 1
H53B H 0.778451 0.262191 0.503829 0.123 Uiso 0.5 1 calc R U P C 1
H53C H 0.756253 0.198573 0.497795 0.123 Uiso 0.5 1 calc R U P C 2
H53D H 0.778511 0.272429 0.487075 0.123 Uiso 0.5 1 calc R U P C 2
C54 C 0.6883(12) 0.2729(14) 0.4737(10) 0.070(7) Uani 1 1 d D . . . .
H54A H 0.692109 0.286045 0.506817 0.084 Uiso 1 1 calc R U . . .
H54B H 0.657256 0.238316 0.461415 0.084 Uiso 1 1 calc R U . . .
P3 P 0.2863(3) 0.3685(4) 0.2965(3) 0.0526(17) Uani 1 1 d . . . . .
O8 O 0.3318(8) 0.3161(11) 0.3217(7) 0.059(5) Uani 1 1 d . . . . .
C55 C 0.2109(13) 0.3362(16) 0.2888(9) 0.068(6) Uani 1 1 d D U . . .
H55 H 0.181026 0.372266 0.273894 0.081 Uiso 1 1 calc R U . D 1
C56 C 0.2091(10) 0.3105(16) 0.3372(9) 0.064(6) Uani 1 1 d D U . E 1
H56A H 0.217421 0.348964 0.360385 0.077 Uiso 1 1 calc R U . E 1
H56B H 0.239464 0.275582 0.351631 0.077 Uiso 1 1 calc R U . E 1
C57 C 0.1481(10) 0.2790(14) 0.3289(10) 0.065(6) Uani 1 1 d D U . E 1
H57A H 0.147562 0.266620 0.360776 0.077 Uiso 1 1 calc R U . E 1
H57B H 0.117859 0.313818 0.313831 0.077 Uiso 1 1 calc R U . E 1
C58 C 0.1343(11) 0.2170(14) 0.2969(8) 0.066(6) Uani 1 1 d D U . E 1
H58A H 0.095640 0.198293 0.291248 0.079 Uiso 1 1 calc R U . E 1
H58B H 0.163876 0.180922 0.310213 0.079 Uiso 1 1 calc R U . E 1
C59 C 0.1361(11) 0.250(2) 0.2508(11) 0.077(7) Uani 1 1 d D U . E 1
H59A H 0.122065 0.216185 0.223884 0.092 Uiso 1 1 calc R U . E 1
H59B H 0.109481 0.289182 0.241419 0.092 Uiso 1 1 calc R U . E 1
C60 C 0.1966(12) 0.2734(17) 0.2576(13) 0.073(6) Uani 1 1 d D U . E 1
H60A H 0.225216 0.237115 0.273414 0.088 Uiso 1 1 calc R U . E 1
H60B H 0.197826 0.283652 0.225570 0.088 Uiso 1 1 calc R U . E 1
C61 C 0.2878(10) 0.3804(11) 0.2316(9) 0.049(5) Uani 1 1 d D U . . .
H61 H 0.282774 0.333842 0.216948 0.059 Uiso 1 1 calc R U . . .
C62 C 0.2396(12) 0.4241(14) 0.1956(9) 0.067(6) Uani 1 1 d D U . . .
H62A H 0.244891 0.472037 0.206768 0.080 Uiso 1 1 calc R U . . .
H62B H 0.201800 0.408218 0.194485 0.080 Uiso 1 1 calc R U . . .
C63 C 0.2399(14) 0.4200(17) 0.1441(10) 0.082(7) Uani 1 1 d D U . . .
H63A H 0.226266 0.374466 0.130116 0.098 Uiso 1 1 calc R U . . .
H63B H 0.212876 0.454429 0.122930 0.098 Uiso 1 1 calc R U . . .
C64 C 0.2996(13) 0.4325(16) 0.1454(12) 0.085(7) Uani 1 1 d D U . . .
H64A H 0.299966 0.419148 0.113584 0.102 Uiso 1 1 calc R U . . .
H64B H 0.307970 0.481878 0.149713 0.102 Uiso 1 1 calc R U . . .
C65 C 0.3463(13) 0.3953(15) 0.1842(8) 0.069(6) Uani 1 1 d D U . . .
H65A H 0.383977 0.410492 0.184680 0.083 Uiso 1 1 calc R U . . .
H65B H 0.342347 0.346044 0.176428 0.083 Uiso 1 1 calc R U . . .
C66 C 0.3462(11) 0.4055(15) 0.2349(9) 0.057(5) Uani 1 1 d D U . . .
H66A H 0.377768 0.378996 0.259472 0.069 Uiso 1 1 calc R U . . .
H66B H 0.351494 0.454247 0.244197 0.069 Uiso 1 1 calc R U . . .
C67 C 0.3058(12) 0.4480(12) 0.3390(10) 0.053(5) Uani 1 1 d . U . . .
H67 H 0.290534 0.439999 0.364717 0.063 Uiso 1 1 calc R U . . .
C68 C 0.2755(15) 0.5124(11) 0.3103(10) 0.060(6) Uani 1 1 d . U . . .
H68A H 0.287631 0.519845 0.282930 0.072 Uiso 1 1 calc R U . . .
H68B H 0.233101 0.505348 0.296435 0.072 Uiso 1 1 calc R U . . .
C69 C 0.2900(16) 0.5738(15) 0.3422(11) 0.077(7) Uani 1 1 d . U . . .
H69A H 0.278300 0.614947 0.321482 0.092 Uiso 1 1 calc R U . . .
H69B H 0.267130 0.572621 0.362585 0.092 Uiso 1 1 calc R U . . .
C70 C 0.3504(16) 0.5797(13) 0.3737(11) 0.074(7) Uani 1 1 d . U . . .
H70A H 0.371676 0.599135 0.355029 0.089 Uiso 1 1 calc R U . . .
H70B H 0.354626 0.611440 0.400611 0.089 Uiso 1 1 calc R U . . .
C71 C 0.3753(16) 0.5150(15) 0.3936(10) 0.069(6) Uani 1 1 d . U . . .
H71A H 0.361794 0.503594 0.419641 0.083 Uiso 1 1 calc R U . . .
H71B H 0.417691 0.521575 0.409619 0.083 Uiso 1 1 calc R U . . .
C72 C 0.3652(13) 0.4543(13) 0.3620(10) 0.058(5) Uani 1 1 d . U . . .
H72A H 0.382702 0.460542 0.337866 0.069 Uiso 1 1 calc R U . . .
H72B H 0.382193 0.413149 0.381611 0.069 Uiso 1 1 calc R U . . .
Mo1 Mo 0.71475(9) -0.35515(10) 0.52422(8) 0.0376(4) Uani 1 1 d . . . . .
O01J O 0.5798(6) -0.1615(7) 0.6626(5) 0.036(3) Uani 1 1 d . . . . .
Mo2 Mo 0.63228(7) -0.20417(9) 0.48283(6) 0.0282(4) Uani 1 1 d . . . . .
Mo3 Mo 0.57328(8) -0.34370(10) 0.52284(8) 0.0383(4) Uani 1 1 d . . . . .
Mo4 Mo 0.76448(8) -0.12049(8) 0.56926(6) 0.0284(4) Uani 1 1 d . . . . .
Mo5 Mo 0.75427(8) -0.41114(9) 0.65224(7) 0.0315(4) Uani 1 1 d . . . . .
P5 P 0.6893(3) -0.2451(3) 0.6113(2) 0.0242(7) Uani 1 1 d . . . . .
Mo6 Mo 0.62211(8) -0.07995(8) 0.57255(6) 0.0273(4) Uani 1 1 d . . . . .
Mo7 Mo 0.54174(8) -0.21149(11) 0.59783(7) 0.0359(4) Uani 1 1 d . . . . .
Mo8 Mo 0.61729(8) -0.37147(9) 0.65582(7) 0.0313(4) Uani 1 1 d . . . . .
Mo9 Mo 0.65831(9) -0.13315(10) 0.69483(8) 0.0399(5) Uani 1 1 d . . . . .
Mo10 Mo 0.74532(8) -0.29065(9) 0.73934(7) 0.0309(4) Uani 1 1 d . . . . .
Mo11 Mo 0.83696(8) -0.27213(11) 0.62485(7) 0.0367(4) Uani 1 1 d . . . . .
Mo12 Mo 0.80660(8) -0.14482(9) 0.69665(8) 0.0390(5) Uani 1 1 d . . . . .
O17 O 0.5901(9) -0.0050(8) 0.5472(7) 0.063(5) Uani 1 1 d . . . . .
O18 O 0.5465(6) -0.1239(7) 0.5687(4) 0.036(3) Uani 1 1 d . . . . .
O19 O 0.6354(6) -0.0614(7) 0.6369(5) 0.036(3) Uani 1 1 d . . . . .
O20 O 0.6953(7) -0.0730(8) 0.5752(6) 0.038(3) Uani 1 1 d . . . . .
O21 O 0.7895(8) -0.0554(8) 0.5449(7) 0.051(4) Uani 1 1 d . . . . .
O22 O 0.8051(6) -0.0930(7) 0.6402(5) 0.042(3) Uani 1 1 d . . . . .
O23 O 0.8623(8) -0.1028(8) 0.7410(6) 0.048(4) Uani 1 1 d . . . . .
O24 O 0.8575(7) -0.2129(8) 0.6781(5) 0.050(4) Uani 1 1 d . . . . .
O25 O 0.9018(8) -0.2934(8) 0.6250(6) 0.045(4) Uani 1 1 d . . . . .
O26 O 0.7932(6) -0.2285(7) 0.7265(5) 0.044(3) Uani 1 1 d . . . . .
O27 O 0.7684(8) -0.3003(11) 0.7991(6) 0.066(5) Uani 1 1 d . . . . .
O28 O 0.7754(7) -0.3678(8) 0.7201(6) 0.039(3) Uani 1 1 d . . . . .
O29 O 0.7893(8) -0.4853(8) 0.6701(8) 0.067(6) Uani 1 1 d . . . . .
O30 O 0.6835(8) -0.4309(8) 0.6541(6) 0.044(3) Uani 1 1 d . . . . .
O31 O 0.7481(5) -0.2091(6) 0.6198(4) 0.030(2) Uani 1 1 d . . . . .
O32 O 0.5757(8) -0.4286(9) 0.6673(7) 0.057(4) Uani 1 1 d . . . . .
O33 O 0.5944(6) -0.3798(7) 0.5821(5) 0.038(3) Uani 1 1 d . . . . .
O34 O 0.5174(7) -0.3888(9) 0.4852(7) 0.049(4) Uani 1 1 d . . . . .
O35 O 0.4737(6) -0.2081(7) 0.5950(6) 0.032(3) Uani 1 1 d . U . . .
O36 O 0.5406(6) -0.2652(8) 0.5464(6) 0.045(3) Uani 1 1 d . . . . .
O37 O 0.5725(5) -0.2691(7) 0.4728(5) 0.037(3) Uani 1 1 d . . . . .
O38 O 0.6317(6) -0.3847(7) 0.5063(6) 0.042(3) Uani 1 1 d . . . . .
O39 O 0.7325(7) -0.4112(8) 0.4904(6) 0.042(4) Uani 1 1 d . . . . .
O40 O 0.6100(8) -0.1745(10) 0.4235(6) 0.055(4) Uani 1 1 d . . . . .
O41 O 0.6516(7) -0.0813(7) 0.7378(5) 0.037(3) Uani 1 1 d . . . . .
O42 O 0.5757(6) -0.2907(7) 0.6404(5) 0.038(3) Uani 1 1 d . . . . .
O43 O 0.8234(6) -0.1841(7) 0.5811(5) 0.037(3) Uani 1 1 d . . . . .
O44 O 0.7123(7) -0.1594(9) 0.5133(6) 0.042(3) Uani 1 1 d . . . . .
O45 O 0.6801(5) -0.2841(7) 0.4754(5) 0.037(3) Uani 1 1 d . . . . .
O46 O 0.6709(7) -0.3428(7) 0.7161(6) 0.036(3) Uani 1 1 d . . . . .
O47 O 0.6879(6) -0.2118(6) 0.7227(5) 0.038(3) Uani 1 1 d . . . . .
O49 O 0.7255(6) -0.4046(7) 0.5844(5) 0.038(3) Uani 1 1 d . . . . .
O50 O 0.8126(5) -0.3412(7) 0.6515(4) 0.036(3) Uani 1 1 d . . . . .
O51 O 0.7387(6) -0.1107(6) 0.6956(6) 0.044(3) Uani 1 1 d . . . . .
O52 O 0.6625(5) -0.2734(6) 0.5570(4) 0.028(2) Uani 1 1 d . . . . .
O53 O 0.6963(5) -0.3038(6) 0.6468(4) 0.033(2) Uani 1 1 d . . . . .
O54 O 0.7802(5) -0.3073(6) 0.5589(4) 0.031(2) Uani 1 1 d . . . . .
O55 O 0.6448(5) -0.1901(5) 0.6146(4) 0.027(2) Uani 1 1 d . . . . .
O56 O 0.6043(7) -0.1373(7) 0.5113(6) 0.036(3) Uani 1 1 d . . . . .
O14 O 0.2622(9) 0.0679(9) 0.3136(6) 0.056(5) Uani 1 1 d D . . . .
C73 C 0.2257(18) 0.067(3) 0.2574(12) 0.060(8) Uani 0.5 1 d D U P F 1
H73A H 0.219827 0.113326 0.243583 0.073 Uiso 0.5 1 calc R U P F 1
H73B H 0.244614 0.038486 0.240435 0.073 Uiso 0.5 1 calc R U P F 1
C73A C 0.217(2) 0.023(3) 0.2731(15) 0.067(9) Uiso 0.5 1 d D U P F 2
H73C H 0.183923 0.050822 0.251111 0.080 Uiso 0.5 1 calc R U P F 2
H73D H 0.234469 -0.001587 0.253589 0.080 Uiso 0.5 1 calc R U P F 2
C74 C 0.1679(18) 0.035(2) 0.2535(18) 0.064(8) Uani 0.5 1 d D U P F 1
H74A H 0.135764 0.068001 0.241613 0.076 Uiso 0.5 1 calc R U P F 1
H74B H 0.157725 -0.005840 0.232039 0.076 Uiso 0.5 1 calc R U P F 1
C74A C 0.197(2) -0.027(3) 0.3041(17) 0.053(9) Uiso 0.5 1 d D U P F 2
H74C H 0.159636 -0.011475 0.303852 0.064 Uiso 0.5 1 calc R U P F 2
H74D H 0.191779 -0.072785 0.289409 0.064 Uiso 0.5 1 calc R U P F 2
C75 C 0.183(2) 0.016(3) 0.3063(19) 0.075(8) Uani 0.5 1 d D U P F 1
H75A H 0.179880 -0.034691 0.306843 0.090 Uiso 0.5 1 calc R U P F 1
H75B H 0.151230 0.033751 0.314527 0.090 Uiso 0.5 1 calc R U P F 1
C75A C 0.242(3) -0.030(3) 0.356(2) 0.089(12) Uiso 0.5 1 d D U P F 2
H75C H 0.272827 -0.063114 0.359977 0.107 Uiso 0.5 1 calc R U P F 2
H75D H 0.223437 -0.042447 0.379272 0.107 Uiso 0.5 1 calc R U P F 2
C76 C 0.240(2) 0.034(3) 0.3496(17) 0.071(8) Uani 0.5 1 d D U P F 1
H76A H 0.234177 0.066639 0.372840 0.085 Uiso 0.5 1 calc R U P F 1
H76B H 0.262468 -0.005812 0.366847 0.085 Uiso 0.5 1 calc R U P F 1
C76A C 0.264(3) 0.044(3) 0.3644(16) 0.093(14) Uiso 0.5 1 d D U P F 2
H76C H 0.304427 0.045447 0.389236 0.111 Uiso 0.5 1 calc R U P F 2
H76D H 0.239610 0.073021 0.375142 0.111 Uiso 0.5 1 calc R U P F 2
O12 O 0.4518(8) -0.1979(7) 0.3621(7) 0.054(4) Uani 1 1 d D U . . .
C77 C 0.4531(14) -0.2502(16) 0.2847(9) 0.073(8) Uani 1 1 d D U . . .
H77A H 0.429345 -0.288368 0.287128 0.110 Uiso 1 1 calc R U . . .
H77B H 0.479884 -0.266051 0.270459 0.110 Uiso 1 1 calc R U . . .
H77C H 0.428075 -0.214586 0.263980 0.110 Uiso 1 1 calc R U . . .
C78 C 0.4875(10) -0.2211(12) 0.3356(8) 0.055(5) Uani 1 1 d D U . . .
H78A H 0.514711 -0.256455 0.355380 0.066 Uiso 1 1 calc R U . . .
H78B H 0.510858 -0.182133 0.332552 0.066 Uiso 1 1 calc R U . . .
C79 C 0.4302(13) -0.2571(11) 0.3798(9) 0.065(6) Uani 1 1 d D U . . .
H79A H 0.461019 -0.291931 0.392484 0.077 Uiso 1 1 calc R U . . .
H79B H 0.397044 -0.277562 0.352749 0.077 Uiso 1 1 calc R U . . .
C80 C 0.4112(17) -0.2337(18) 0.4207(13) 0.096(11) Uani 1 1 d D U . . .
H80A H 0.383721 -0.195906 0.408908 0.144 Uiso 1 1 calc R U . . .
H80B H 0.445104 -0.218590 0.448932 0.144 Uiso 1 1 calc R U . . .
H80C H 0.392701 -0.271748 0.430232 0.144 Uiso 1 1 calc R U . . .
O15 O 0.0523(14) 0.1234(18) 0.1981(12) 0.164(10) Uani 1 1 d D U . . .
C85 C 0.0088(16) 0.157(2) 0.1573(16) 0.141(12) Uani 1 1 d D U . . .
H85A H 0.021075 0.161269 0.129812 0.169 Uiso 1 1 calc R U . . .
H85B H 0.000572 0.203283 0.166497 0.169 Uiso 1 1 calc R U . . .
C86 C 0.025(2) 0.076(3) 0.2184(17) 0.142(11) Uani 1 1 d D U . . .
H86A H 0.021326 0.095898 0.247317 0.171 Uiso 1 1 calc R U . . .
H86B H 0.049511 0.034351 0.229085 0.171 Uiso 1 1 calc R U . . .
C87 C -0.033(2) 0.056(3) 0.1828(16) 0.132(11) Uani 1 1 d D U . . .
H87A H -0.061590 0.057175 0.197444 0.158 Uiso 1 1 calc R U . . .
H87B H -0.032012 0.010073 0.169396 0.158 Uiso 1 1 calc R U . . .
C88 C -0.0444(19) 0.111(2) 0.1439(16) 0.144(12) Uani 1 1 d D U . . .
H88A H -0.078447 0.138259 0.141633 0.173 Uiso 1 1 calc R U . . .
H88B H -0.052952 0.089400 0.111874 0.173 Uiso 1 1 calc R U . . .
O16 O 0.3576(12) 0.3832(13) 0.0016(10) 0.116(8) Uani 1 1 d D U . . .
C89 C 0.3939(16) 0.4413(17) 0.0259(12) 0.094(7) Uani 1 1 d D U . . .
H89A H 0.371485 0.484042 0.015823 0.113 Uiso 1 1 calc R U . . .
H89B H 0.427394 0.444166 0.016415 0.113 Uiso 1 1 calc R U . . .
C90 C 0.4153(17) 0.4322(17) 0.0814(12) 0.110(9) Uani 1 1 d D U . . .
H90A H 0.457562 0.439123 0.098143 0.132 Uiso 1 1 calc R U . . .
H90B H 0.394788 0.462523 0.095759 0.132 Uiso 1 1 calc R U . . .
C91 C 0.3982(17) 0.3577(16) 0.0815(13) 0.102(8) Uani 1 1 d D U . . .
H91A H 0.361087 0.353840 0.085542 0.123 Uiso 1 1 calc R U . . .
H91B H 0.428278 0.332458 0.108273 0.123 Uiso 1 1 calc R U . . .
C92 C 0.3922(16) 0.3296(17) 0.0316(11) 0.106(8) Uani 1 1 d D U . . .
H92A H 0.430124 0.325592 0.029026 0.127 Uiso 1 1 calc R U . . .
H92B H 0.372093 0.285112 0.024255 0.127 Uiso 1 1 calc R U . . .
O10 O 0.6197(7) 0.0707(10) 0.4135(7) 0.062(5) Uani 1 1 d D U . . .
C81 C 0.6368(16) 0.0537(17) 0.3739(12) 0.093(7) Uani 1 1 d D U . . .
H81A H 0.668042 0.084474 0.374222 0.111 Uiso 1 1 calc R U . . .
H81B H 0.603465 0.059125 0.342358 0.111 Uiso 1 1 calc R U . . .
C82 C 0.6580(17) -0.0209(17) 0.3801(13) 0.112(9) Uani 1 1 d D U . . .
H82A H 0.626655 -0.054597 0.373799 0.135 Uiso 1 1 calc R U . . .
H82B H 0.681476 -0.032052 0.361195 0.135 Uiso 1 1 calc R U . . .
C83 C 0.6945(14) -0.0095(17) 0.4346(11) 0.095(8) Uani 1 1 d D U . . .
H83A H 0.730967 0.013981 0.438871 0.114 Uiso 1 1 calc R U . . .
H83B H 0.704278 -0.053916 0.451601 0.114 Uiso 1 1 calc R U . . .
C84 C 0.6592(15) 0.0349(19) 0.4570(11) 0.094(8) Uani 1 1 d D U . . .
H84A H 0.637944 0.006215 0.471572 0.113 Uiso 1 1 calc R U . . .
H84B H 0.684505 0.067044 0.481726 0.113 Uiso 1 1 calc R U . . .
O11 O 0.4966(8) -0.0865(7) 0.4220(6) 0.044(4) Uani 1 1 d G . . . .
H11C H 0.522524 -0.109431 0.445144 0.066 Uiso 1 1 d G U . . .
H11D H 0.476772 -0.117216 0.401261 0.066 Uiso 1 1 d G U . . .
O13 O 0.3784(8) -0.0856(9) 0.3043(8) 0.056(5) Uani 1 1 d G . . . .
H13A H 0.380280 -0.117844 0.324681 0.084 Uiso 1 1 d G U . . .
H13B H 0.350006 -0.058499 0.301346 0.084 Uiso 1 1 d G U . . .

loop_
_atom_site_aniso_label
_atom_site_aniso_U_11
_atom_site_aniso_U_22
_atom_site_aniso_U_33
_atom_site_aniso_U_23
_atom_site_aniso_U_13
_atom_site_aniso_U_12
C1 0.045(10) 0.017(6) 0.011(7) 0.000(5) 0.011(6) 0.003(6)
Dy1 0.0226(3) 0.0285(3) 0.0169(3) -0.0015(4) 0.0109(2) -0.0029(4)
O1 0.032(7) 0.026(6) 0.018(5) 0.002(4) 0.013(5) 0.005(5)
P1 0.022(2) 0.020(2) 0.022(2) 0.0054(16) 0.0127(18) 0.0056(16)
C2 0.079(12) 0.016(7) 0.025(8) 0.000(6) 0.034(8) 0.001(7)
O2 0.028(7) 0.029(6) 0.028(6) -0.006(5) 0.020(5) -0.011(5)
P2 0.025(2) 0.0187(19) 0.019(2) 0.0006(16) 0.0107(18) -0.0036(17)
C3 0.076(13) 0.019(7) 0.034(9) 0.006(7) 0.013(9) 0.018(8)
O3 0.035(7) 0.025(6) 0.055(9) -0.009(6) 0.020(7) -0.010(6)
C4 0.043(10) 0.028(7) 0.032(9) -0.009(7) 0.003(7) 0.004(7)
O4 0.037(7) 0.049(8) 0.032(7) 0.001(6) 0.026(6) 0.000(6)
C5 0.031(9) 0.039(8) 0.042(10) -0.016(7) 0.012(8) 0.001(7)
O5 0.025(4) 0.021(4) 0.035(5) -0.004(6) 0.011(4) -0.009(6)
C6 0.038(9) 0.024(7) 0.020(7) -0.007(6) 0.017(7) -0.005(7)
O6 0.021(6) 0.033(6) 0.022(6) 0.000(5) 0.003(5) 0.003(5)
C7 0.030(8) 0.028(7) 0.030(9) 0.002(7) 0.017(7) -0.012(6)
O7 0.042(8) 0.043(8) 0.058(10) 0.002(7) 0.035(8) 0.000(7)
C8 0.031(8) 0.037(8) 0.024(8) -0.005(7) 0.019(7) -0.006(7)
C9 0.038(9) 0.051(9) 0.021(8) -0.016(7) 0.025(7) -0.023(7)
C10 0.050(10) 0.043(8) 0.048(11) -0.020(8) 0.025(8) -0.027(8)
C11 0.054(10) 0.030(8) 0.060(12) -0.013(8) 0.021(9) -0.024(8)
C12 0.037(9) 0.023(7) 0.041(10) -0.004(7) 0.014(8) -0.011(6)
C13 0.019(7) 0.024(8) 0.024(7) -0.004(6) 0.007(6) -0.004(6)
C14 0.019(8) 0.057(11) 0.041(9) -0.003(9) 0.011(7) -0.001(8)
C15 0.017(8) 0.061(12) 0.057(10) -0.006(9) 0.010(7) 0.001(8)
C16 0.024(9) 0.048(11) 0.051(10) 0.001(9) 0.006(8) 0.011(8)
C17 0.020(7) 0.034(9) 0.037(8) 0.006(8) 0.006(6) 0.007(7)
C18 0.024(7) 0.047(10) 0.028(8) -0.001(7) 0.012(6) 0.000(8)
C19 0.023(7) 0.030(8) 0.023(7) 0.000(6) 0.009(6) 0.007(6)
C20 0.033(8) 0.026(8) 0.021(7) -0.005(6) 0.011(6) -0.007(7)
C21 0.035(9) 0.049(10) 0.018(7) -0.002(7) 0.007(6) -0.006(8)
C22 0.033(9) 0.055(11) 0.030(8) 0.014(8) 0.005(7) -0.005(8)
C23 0.032(9) 0.082(14) 0.035(9) 0.014(9) 0.015(7) 0.001(10)
C24 0.028(8) 0.066(12) 0.023(8) 0.013(8) 0.013(6) 0.004(8)
C25 0.017(7) 0.022(6) 0.029(8) 0.003(6) 0.007(6) -0.002(6)
C26 0.054(11) 0.029(8) 0.038(10) -0.005(7) 0.024(8) 0.005(7)
C27 0.071(12) 0.026(7) 0.032(9) 0.003(7) 0.018(9) 0.005(8)
C28 0.049(11) 0.021(7) 0.031(8) -0.004(6) 0.013(8) -0.003(7)
C29 0.039(10) 0.019(7) 0.044(10) 0.015(7) 0.019(8) 0.004(6)
C30 0.026(8) 0.029(7) 0.037(9) 0.010(7) 0.017(7) 0.005(7)
C31 0.026(7) 0.015(6) 0.024(8) 0.008(6) 0.014(6) 0.005(5)
C32 0.021(7) 0.029(7) 0.026(8) 0.008(6) 0.014(6) 0.004(6)
C33 0.032(9) 0.038(8) 0.050(11) 0.013(8) 0.016(8) 0.016(7)
C34 0.044(9) 0.029(7) 0.046(10) 0.006(7) 0.029(8) 0.014(7)
C35 0.058(9) 0.013(6) 0.048(10) -0.003(7) 0.023(8) -0.003(7)
C36 0.034(9) 0.015(7) 0.048(10) 0.013(7) 0.020(8) 0.002(6)
P4 0.027(3) 0.032(3) 0.042(3) 0.008(2) 0.001(2) -0.005(2)
O9 0.036(8) 0.032(7) 0.032(7) -0.005(6) 0.005(6) -0.017(6)
C37 0.042(9) 0.048(10) 0.025(7) -0.006(7) 0.013(7) -0.006(8)
C38 0.047(10) 0.049(11) 0.054(10) -0.001(9) 0.020(9) -0.008(9)
C39 0.055(11) 0.051(11) 0.070(12) -0.009(9) 0.038(9) 0.000(9)
C40 0.082(13) 0.043(11) 0.074(12) -0.016(10) 0.031(10) -0.006(9)
C41 0.062(11) 0.046(11) 0.037(9) -0.013(8) 0.009(8) -0.020(9)
C42 0.059(10) 0.025(8) 0.035(9) -0.003(7) 0.009(8) -0.004(8)
C43 0.040(10) 0.031(8) 0.049(10) 0.004(8) -0.002(8) -0.002(7)
C44 0.048(10) 0.048(11) 0.087(15) 0.026(11) -0.003(10) 0.012(9)
C45 0.049(11) 0.050(11) 0.072(14) 0.024(9) 0.013(10) 0.000(9)
C46 0.088(13) 0.035(10) 0.082(15) 0.008(10) 0.023(12) 0.005(10)
C47 0.082(13) 0.035(9) 0.063(13) 0.004(9) 0.012(11) -0.010(10)
C48 0.074(13) 0.029(9) 0.044(11) -0.003(7) 0.011(9) -0.013(8)
C49 0.036(10) 0.094(16) 0.039(11) -0.013(10) 0.012(8) -0.002(10)
C50 0.087(16) 0.20(2) 0.069(14) -0.003(15) 0.048(13) 0.033(17)
C51 0.079(18) 0.21(3) 0.06(2) -0.009(19) 0.044(16) 0.03(2)
C51A 0.08(2) 0.20(3) 0.06(2) -0.01(2) 0.039(18) 0.03(2)
C52 0.08(2) 0.20(3) 0.08(2) -0.01(2) 0.025(18) 0.03(2)
C52A 0.10(3) 0.20(3) 0.081(19) -0.01(2) 0.032(19) 0.03(3)
C53 0.10(2) 0.12(3) 0.084(17) 0.004(17) 0.031(16) 0.05(2)
C54 0.051(14) 0.079(16) 0.051(13) -0.019(10) -0.009(10) -0.002(12)
P3 0.043(4) 0.068(4) 0.046(4) 0.020(3) 0.017(3) 0.016(3)
O8 0.035(9) 0.081(11) 0.045(10) 0.005(8) 0.000(8) 0.021(8)
C55 0.043(10) 0.109(15) 0.049(11) 0.002(10) 0.017(9) 0.009(10)
C56 0.037(9) 0.100(15) 0.046(10) 0.008(10) 0.008(8) 0.011(10)
C57 0.039(10) 0.100(15) 0.057(11) 0.012(10) 0.021(9) 0.010(10)
C58 0.038(10) 0.100(14) 0.054(11) 0.019(9) 0.013(9) -0.013(10)
C59 0.049(12) 0.115(17) 0.072(12) 0.028(11) 0.030(10) -0.004(12)
C60 0.048(12) 0.100(16) 0.083(14) -0.008(12) 0.038(11) -0.006(12)
C61 0.052(11) 0.028(9) 0.052(10) 0.001(8) 0.005(8) 0.004(8)
C62 0.054(11) 0.061(13) 0.059(12) 0.006(10) -0.007(10) 0.002(10)
C63 0.091(14) 0.065(14) 0.059(11) 0.021(11) -0.003(12) -0.007(13)
C64 0.108(15) 0.072(15) 0.062(12) 0.020(12) 0.019(12) -0.004(13)
C65 0.077(13) 0.081(14) 0.045(10) 0.025(10) 0.018(10) -0.025(11)
C66 0.059(11) 0.062(13) 0.044(10) 0.012(10) 0.013(10) 0.003(10)
C67 0.064(11) 0.050(9) 0.056(11) 0.029(8) 0.036(9) 0.013(8)
C68 0.092(14) 0.031(9) 0.048(11) 0.005(8) 0.017(10) 0.010(9)
C69 0.119(16) 0.046(10) 0.045(12) -0.006(9) 0.011(11) 0.009(11)
C70 0.121(16) 0.040(9) 0.053(12) 0.006(9) 0.025(11) -0.034(10)
C71 0.097(15) 0.063(11) 0.051(12) 0.009(8) 0.033(11) 0.001(11)
C72 0.072(11) 0.044(10) 0.060(12) 0.019(8) 0.030(10) 0.009(10)
Mo1 0.0375(10) 0.0376(9) 0.0470(10) -0.0243(8) 0.0267(8) -0.0058(7)
O01J 0.040(7) 0.042(7) 0.034(6) 0.005(5) 0.022(5) 0.005(5)
Mo2 0.0288(9) 0.0271(7) 0.0298(9) 0.0028(7) 0.0128(7) 0.0110(7)
Mo3 0.0244(9) 0.0367(9) 0.0480(10) -0.0234(8) 0.0079(8) 0.0010(7)
Mo4 0.0320(9) 0.0255(7) 0.0302(8) 0.0018(6) 0.0150(7) 0.0095(7)
Mo5 0.0417(10) 0.0255(8) 0.0288(9) 0.0039(6) 0.0157(8) 0.0088(7)
P5 0.0220(15) 0.0264(19) 0.0244(16) -0.0071(14) 0.0094(13) 0.0052(14)
Mo6 0.0293(9) 0.0246(7) 0.0307(9) 0.0049(6) 0.0148(7) 0.0045(6)
Mo7 0.0212(8) 0.0592(11) 0.0297(9) -0.0066(8) 0.0127(7) 0.0075(8)
Mo8 0.0383(10) 0.0239(7) 0.0365(9) 0.0027(7) 0.0198(8) 0.0102(7)
Mo9 0.0399(10) 0.0407(9) 0.0512(11) -0.0252(8) 0.0309(9) -0.0060(8)
Mo10 0.0354(10) 0.0300(8) 0.0297(9) 0.0057(7) 0.0153(8) 0.0132(7)
Mo11 0.0185(8) 0.0636(12) 0.0270(8) -0.0154(8) 0.0078(6) 0.0068(8)
Mo12 0.0226(9) 0.0366(9) 0.0500(11) -0.0247(8) 0.0059(8) 0.0034(7)
O17 0.054(10) 0.041(8) 0.070(11) -0.012(7) 0.000(9) 0.028(7)
O18 0.037(6) 0.049(7) 0.024(6) 0.005(5) 0.013(5) 0.005(5)
O19 0.037(7) 0.035(6) 0.037(6) -0.008(5) 0.017(5) -0.007(5)
O20 0.036(7) 0.032(7) 0.040(8) -0.004(6) 0.008(6) 0.009(5)
O21 0.060(10) 0.035(7) 0.079(11) -0.024(7) 0.049(9) -0.024(7)
O22 0.049(8) 0.044(7) 0.039(6) -0.011(6) 0.024(6) 0.009(6)
O23 0.055(9) 0.045(8) 0.038(8) -0.020(7) 0.010(7) -0.023(8)
O24 0.051(8) 0.071(9) 0.019(6) -0.010(6) 0.004(5) 0.035(7)
O25 0.050(9) 0.037(8) 0.041(8) -0.003(6) 0.012(7) 0.015(6)
O26 0.032(7) 0.042(7) 0.051(8) -0.002(6) 0.009(6) 0.016(5)
O27 0.041(9) 0.121(16) 0.030(7) -0.002(8) 0.007(6) 0.036(9)
O28 0.035(7) 0.053(8) 0.030(6) -0.006(6) 0.012(6) 0.017(6)
O29 0.041(9) 0.027(7) 0.106(14) -0.005(8) 0.003(10) 0.019(7)
O30 0.046(8) 0.041(7) 0.054(9) -0.017(7) 0.028(7) 0.008(6)
O31 0.032(5) 0.028(5) 0.034(6) -0.004(4) 0.015(5) 0.010(4)
O32 0.065(10) 0.055(9) 0.070(11) -0.002(8) 0.045(9) -0.002(8)
O33 0.044(7) 0.029(6) 0.041(6) 0.000(5) 0.017(5) 0.011(5)
O34 0.032(7) 0.054(9) 0.051(9) -0.002(7) 0.007(7) -0.004(7)
O35 0.017(5) 0.040(6) 0.046(7) 0.012(5) 0.021(5) 0.014(5)
O36 0.038(7) 0.048(7) 0.048(7) -0.004(6) 0.015(6) 0.011(6)
O37 0.025(6) 0.037(6) 0.050(7) 0.010(6) 0.016(6) 0.011(5)
O38 0.038(7) 0.036(7) 0.057(8) 0.012(6) 0.025(6) 0.008(5)
O39 0.036(8) 0.042(8) 0.051(9) -0.013(7) 0.021(7) 0.009(6)
O40 0.045(9) 0.094(12) 0.030(7) 0.002(7) 0.019(6) 0.025(8)
O41 0.046(9) 0.037(7) 0.029(7) -0.008(5) 0.015(6) 0.018(6)
O42 0.040(7) 0.038(6) 0.038(7) -0.004(5) 0.019(6) 0.007(5)
O43 0.037(7) 0.042(7) 0.029(6) -0.004(5) 0.011(5) 0.016(5)
O44 0.029(7) 0.052(8) 0.045(8) -0.012(6) 0.013(6) 0.002(6)
O45 0.026(6) 0.040(6) 0.044(7) 0.005(6) 0.014(5) -0.001(5)
O46 0.031(7) 0.036(6) 0.041(7) -0.005(6) 0.014(6) 0.023(5)
O47 0.037(7) 0.026(6) 0.052(7) 0.017(5) 0.018(6) 0.022(5)
O49 0.033(7) 0.032(6) 0.047(7) 0.001(5) 0.013(5) 0.010(5)
O50 0.036(6) 0.046(7) 0.022(5) 0.002(5) 0.009(5) 0.020(5)
O51 0.045(7) 0.019(6) 0.076(10) 0.006(6) 0.032(7) 0.013(5)
O52 0.029(5) 0.027(5) 0.027(5) 0.001(4) 0.009(4) 0.009(4)
O53 0.039(6) 0.024(5) 0.036(6) 0.007(4) 0.016(5) 0.012(5)
O54 0.039(6) 0.035(6) 0.023(5) 0.004(5) 0.014(5) 0.012(5)
O55 0.029(5) 0.024(5) 0.032(5) 0.004(4) 0.017(4) 0.009(4)
O56 0.035(7) 0.035(6) 0.041(7) 0.000(5) 0.019(6) 0.004(5)
O14 0.064(11) 0.064(10) 0.046(8) 0.011(8) 0.029(8) -0.019(9)
C73 0.068(15) 0.062(18) 0.056(11) 0.011(14) 0.029(12) -0.004(15)
C74 0.057(13) 0.055(16) 0.084(13) 0.017(13) 0.033(11) 0.014(13)
C75 0.065(12) 0.083(15) 0.098(13) 0.042(12) 0.054(11) 0.025(12)
C76 0.070(14) 0.087(16) 0.084(12) 0.053(12) 0.059(10) 0.036(13)
O12 0.076(11) 0.035(6) 0.050(7) 0.007(7) 0.024(7) -0.003(7)
C77 0.079(18) 0.075(17) 0.061(13) 0.001(12) 0.023(12) -0.021(14)
C78 0.056(12) 0.051(11) 0.058(11) 0.001(9) 0.022(9) -0.012(9)
C79 0.083(14) 0.054(11) 0.071(13) -0.005(10) 0.046(11) -0.020(11)
C80 0.12(3) 0.09(2) 0.12(2) -0.044(18) 0.08(2) -0.043(19)
O15 0.15(2) 0.18(2) 0.142(19) 0.063(16) 0.036(15) -0.038(17)
C85 0.15(2) 0.14(2) 0.13(2) 0.047(17) 0.049(18) -0.019(18)
C86 0.15(2) 0.18(2) 0.10(2) 0.046(18) 0.053(16) -0.03(2)
C87 0.14(2) 0.16(2) 0.11(2) 0.021(18) 0.064(17) -0.021(19)
C88 0.14(2) 0.15(3) 0.12(2) 0.023(18) 0.022(18) -0.019(19)
O16 0.103(15) 0.101(14) 0.119(15) 0.022(12) 0.015(13) 0.003(11)
C89 0.090(17) 0.090(14) 0.122(17) 0.011(13) 0.061(15) 0.005(13)
C90 0.097(18) 0.105(16) 0.124(16) -0.002(15) 0.039(15) 0.007(15)
C91 0.093(18) 0.099(16) 0.123(16) 0.025(14) 0.051(15) 0.022(15)
C92 0.098(18) 0.092(14) 0.113(17) 0.015(13) 0.025(16) 0.012(14)
O10 0.030(8) 0.070(10) 0.076(11) 0.034(9) 0.011(7) -0.006(7)
C81 0.074(15) 0.108(16) 0.096(14) 0.033(13) 0.035(12) 0.020(13)
C82 0.097(18) 0.117(17) 0.123(16) 0.030(15) 0.044(14) 0.020(15)
C83 0.071(15) 0.105(17) 0.109(16) 0.069(14) 0.036(12) 0.023(12)
C84 0.067(14) 0.111(18) 0.087(13) 0.048(13) 0.012(11) 0.010(12)
O11 0.061(11) 0.019(6) 0.039(9) 0.013(6) 0.006(8) 0.010(7)
O13 0.028(9) 0.043(10) 0.088(15) 0.017(9) 0.013(9) -0.010(7)

loop_
_atom_type_symbol
_atom_type_description
_atom_type_scat_dispersion_real
_atom_type_scat_dispersion_imag
_atom_type_scat_source
C C 0.0033 0.0016 'International Tables Vol C Tables 4.2.6.8 and 6.1.1.4'
H H 0.0000 0.0000 'International Tables Vol C Tables 4.2.6.8 and 6.1.1.4'
Dy Dy -0.1892 4.4098 'International Tables Vol C Tables 4.2.6.8 and 6.1.1.4'
Mo Mo -1.6832 0.6857 'International Tables Vol C Tables 4.2.6.8 and 6.1.1.4'
O O 0.0106 0.0060 'International Tables Vol C Tables 4.2.6.8 and 6.1.1.4'
P P 0.1023 0.0942 'International Tables Vol C Tables 4.2.6.8 and 6.1.1.4'

loop_
_geom_angle_atom_site_label_1
_geom_angle_atom_site_label_2
_geom_angle_atom_site_label_3
_geom_angle
_geom_angle_site_symmetry_1
_geom_angle_site_symmetry_3
_geom_angle_publ_flag
C2 C1 H1 105.3 . . ?
C2 C1 P2 111.7(13) . . ?
C2 C1 C6 112.4(14) . . ?
P2 C1 H1 105.3 . . ?
C6 C1 H1 105.3 . . ?
C6 C1 P2 115.7(11) . . ?
O1 Dy1 O2 179.0(6) . . ?
O1 Dy1 O3 91.4(5) . . ?
O1 Dy1 O4 85.8(5) . . ?
O1 Dy1 O5 90.3(5) . . ?
O1 Dy1 O6 92.5(5) . . ?
O1 Dy1 O7 89.8(5) . . ?
O2 Dy1 O3 88.6(5) . . ?
O2 Dy1 O4 95.2(5) . . ?
O2 Dy1 O5 90.3(5) . . ?
O2 Dy1 O6 86.9(5) . . ?
O2 Dy1 O7 89.2(5) . . ?
O4 Dy1 O3 72.4(5) . . ?
O4 Dy1 O5 71.0(6) . . ?
O4 Dy1 O6 142.9(4) . . ?
O5 Dy1 O3 143.1(6) . . ?
O6 Dy1 O3 144.7(5) . . ?
O6 Dy1 O5 71.9(5) . . ?
O7 Dy1 O3 72.9(4) . . ?
O7 Dy1 O4 144.8(6) . . ?
O7 Dy1 O5 144.0(6) . . ?
O7 Dy1 O6 72.1(5) . . ?
P1 O1 Dy1 178.1(9) . . ?
O1 P1 C19 108.9(8) . . ?
O1 P1 C25 109.6(8) . . ?
O1 P1 C31 109.5(8) . . ?
C19 P1 C25 109.3(8) . . ?
C31 P1 C19 110.5(8) . . ?
C31 P1 C25 109.1(8) . . ?
C1 C2 H2A 109.6 . . ?
C1 C2 H2B 109.6 . . ?
H2A C2 H2B 108.1 . . ?
C3 C2 C1 110.2(17) . . ?
C3 C2 H2A 109.6 . . ?
C3 C2 H2B 109.6 . . ?
P2 O2 Dy1 178.6(10) . . ?
C1 P2 C7 108.7(8) . . ?
C1 P2 C13 109.0(8) . . ?
O2 P2 C1 108.7(7) . . ?
O2 P2 C7 109.5(8) . . ?
O2 P2 C13 110.3(8) . . ?
C7 P2 C13 110.7(8) . . ?
C2 C3 H3A 108.3 . . ?
C2 C3 H3B 108.3 . . ?
H3A C3 H3B 107.4 . . ?
C4 C3 C2 115.8(16) . . ?
C4 C3 H3A 108.3 . . ?
C4 C3 H3B 108.3 . . ?
Dy1 O3 H3C 112.0 . . ?
Dy1 O3 H3D 114.0 . . ?
H3C O3 H3D 101.2 . . ?
C3 C4 H4A 109.6 . . ?
C3 C4 H4B 109.6 . . ?
C3 C4 C5 110.4(17) . . ?
H4A C4 H4B 108.1 . . ?
C5 C4 H4A 109.6 . . ?
C5 C4 H4B 109.6 . . ?
Dy1 O4 H4C 115.5 . . ?
Dy1 O4 H4D 113.4 . . ?
H4C O4 H4D 99.5 . . ?
C4 C5 H5A 108.9 . . ?
C4 C5 H5B 108.9 . . ?
H5A C5 H5B 107.8 . . ?
C6 C5 C4 113.2(16) . . ?
C6 C5 H5A 108.9 . . ?
C6 C5 H5B 108.9 . . ?
Dy1 O5 H5C 109.9 . . ?
Dy1 O5 H5D 111.1 . . ?
H5C O5 H5D 102.9 . . ?
C1 C6 H6A 109.1 . . ?
C1 C6 H6B 109.1 . . ?
C5 C6 C1 112.4(15) . . ?
C5 C6 H6A 109.1 . . ?
C5 C6 H6B 109.1 . . ?
H6A C6 H6B 107.8 . . ?
Dy1 O6 H6C 112.2 . . ?
Dy1 O6 H6D 115.3 . . ?
H6C O6 H6D 119.9 . . ?
P2 C7 H7 107.3 . . ?
C8 C7 P2 110.0(12) . . ?
C8 C7 H7 107.3 . . ?
C12 C7 P2 110.4(12) . . ?
C12 C7 H7 107.3 . . ?
C12 C7 C8 114.4(16) . . ?
Dy1 O7 H7A 112.6 . . ?
Dy1 O7 H7B 118.0 . . ?
H7A O7 H7B 115.4 . . ?
C7 C8 H8A 110.0 . . ?
C7 C8 H8B 110.0 . . ?
H8A C8 H8B 108.4 . . ?
C9 C8 C7 108.5(16) . . ?
C9 C8 H8A 110.0 . . ?
C9 C8 H8B 110.0 . . ?
C8 C9 H9A 108.8 . . ?
C8 C9 H9B 108.8 . . ?
C8 C9 C10 114.0(16) . . ?
H9A C9 H9B 107.7 . . ?
C10 C9 H9A 108.8 . . ?
C10 C9 H9B 108.8 . . ?
C9 C10 H10A 109.8 . . ?
C9 C10 H10B 109.8 . . ?
C9 C10 C11 109.2(17) . . ?
H10A C10 H10B 108.3 . . ?
C11 C10 H10A 109.8 . . ?
C11 C10 H10B 109.8 . . ?
C10 C11 H11A 109.4 . . ?
C10 C11 H11B 109.4 . . ?
C10 C11 C12 111.1(18) . . ?
H11A C11 H11B 108.0 . . ?
C12 C11 H11A 109.4 . . ?
C12 C11 H11B 109.4 . . ?
C7 C12 C11 108.9(17) . . ?
C7 C12 H12A 109.9 . . ?
C7 C12 H12B 109.9 . . ?
C11 C12 H12A 109.9 . . ?
C11 C12 H12B 109.9 . . ?
H12A C12 H12B 108.3 . . ?
P2 C13 H13 105.8 . . ?
C14 C13 P2 112.5(12) . . ?
C14 C13 H13 105.8 . . ?
C14 C13 C18 112.8(16) . . ?
C18 C13 P2 113.3(12) . . ?
C18 C13 H13 105.8 . . ?
C13 C14 H14A 109.5 . . ?
C13 C14 H14B 109.5 . . ?
H14A C14 H14B 108.1 . . ?
C15 C14 C13 110.7(18) . . ?
C15 C14 H14A 109.5 . . ?
C15 C14 H14B 109.5 . . ?
C14 C15 H15A 109.1 . . ?
C14 C15 H15B 109.1 . . ?
C14 C15 C16 112.4(19) . . ?
H15A C15 H15B 107.9 . . ?
C16 C15 H15A 109.1 . . ?
C16 C15 H15B 109.1 . . ?
C15 C16 H16A 110.0 . . ?
C15 C16 H16B 110.0 . . ?
C15 C16 C17 108.5(18) . . ?
H16A C16 H16B 108.4 . . ?
C17 C16 H16A 110.0 . . ?
C17 C16 H16B 110.0 . . ?
C16 C17 H17A 109.0 . . ?
C16 C17 H17B 109.0 . . ?
C16 C17 C18 113.1(17) . . ?
H17A C17 H17B 107.8 . . ?
C18 C17 H17A 109.0 . . ?
C18 C17 H17B 109.0 . . ?
C13 C18 H18A 109.8 . . ?
C13 C18 H18B 109.8 . . ?
C17 C18 C13 109.4(16) . . ?
C17 C18 H18A 109.8 . . ?
C17 C18 H18B 109.8 . . ?
H18A C18 H18B 108.3 . . ?
P1 C19 H19 106.3 . . ?
C20 C19 P1 115.2(13) . . ?
C20 C19 H19 106.3 . . ?
C20 C19 C24 110.9(16) . . ?
C24 C19 P1 111.2(12) . . ?
C24 C19 H19 106.3 . . ?
C19 C20 H20A 109.0 . . ?
C19 C20 H20B 109.0 . . ?
C19 C20 C21 113.1(16) . . ?
H20A C20 H20B 107.8 . . ?
C21 C20 H20A 109.0 . . ?
C21 C20 H20B 109.0 . . ?
C20 C21 H21A 110.0 . . ?
C20 C21 H21B 110.0 . . ?
H21A C21 H21B 108.4 . . ?
C22 C21 C20 108.6(16) . . ?
C22 C21 H21A 110.0 . . ?
C22 C21 H21B 110.0 . . ?
C21 C22 H22A 109.3 . . ?
C21 C22 H22B 109.3 . . ?
C21 C22 C23 111.7(18) . . ?
H22A C22 H22B 107.9 . . ?
C23 C22 H22A 109.3 . . ?
C23 C22 H22B 109.3 . . ?
C22 C23 H23A 109.2 . . ?
C22 C23 H23B 109.2 . . ?
H23A C23 H23B 107.9 . . ?
C24 C23 C22 112.3(19) . . ?
C24 C23 H23A 109.2 . . ?
C24 C23 H23B 109.2 . . ?
C19 C24 C23 110.7(16) . . ?
C19 C24 H24A 109.5 . . ?
C19 C24 H24B 109.5 . . ?
C23 C24 H24A 109.5 . . ?
C23 C24 H24B 109.5 . . ?
H24A C24 H24B 108.1 . . ?
P1 C25 H25 107.3 . . ?
C26 C25 P1 111.4(12) . . ?
C26 C25 H25 107.3 . . ?
C26 C25 C30 108.7(15) . . ?
C30 C25 P1 114.5(12) . . ?
C30 C25 H25 107.3 . . ?
C25 C26 H26A 109.1 . . ?
C25 C26 H26B 109.1 . . ?
C25 C26 C27 112.7(17) . . ?
H26A C26 H26B 107.8 . . ?
C27 C26 H26A 109.1 . . ?
C27 C26 H26B 109.1 . . ?
C26 C27 H27A 109.7 . . ?
C26 C27 H27B 109.7 . . ?
H27A C27 H27B 108.2 . . ?
C28 C27 C26 109.8(16) . . ?
C28 C27 H27A 109.7 . . ?
C28 C27 H27B 109.7 . . ?
C27 C28 H28A 109.3 . . ?
C27 C28 H28B 109.3 . . ?
H28A C28 H28B 107.9 . . ?
C29 C28 C27 111.8(17) . . ?
C29 C28 H28A 109.3 . . ?
C29 C28 H28B 109.3 . . ?
C28 C29 H29A 109.6 . . ?
C28 C29 H29B 109.6 . . ?
C28 C29 C30 110.4(16) . . ?
H29A C29 H29B 108.1 . . ?
C30 C29 H29A 109.6 . . ?
C30 C29 H29B 109.6 . . ?
C25 C30 H30A 109.9 . . ?
C25 C30 H30B 109.9 . . ?
C29 C30 C25 108.8(16) . . ?
C29 C30 H30A 109.9 . . ?
C29 C30 H30B 109.9 . . ?
H30A C30 H30B 108.3 . . ?
P1 C31 H31 109.5 . . ?
C32 C31 P1 111.5(12) . . ?
C32 C31 H31 109.5 . . ?
C36 C31 P1 110.6(12) . . ?
C36 C31 H31 109.5 . . ?
C36 C31 C32 106.0(14) . . ?
C31 C32 H32A 108.8 . . ?
C31 C32 H32B 108.8 . . ?
H32A C32 H32B 107.7 . . ?
C33 C32 C31 113.6(16) . . ?
C33 C32 H32A 108.8 . . ?
C33 C32 H32B 108.8 . . ?
C32 C33 H33A 109.6 . . ?
C32 C33 H33B 109.6 . . ?
C32 C33 C34 110.2(16) . . ?
H33A C33 H33B 108.1 . . ?
C34 C33 H33A 109.6 . . ?
C34 C33 H33B 109.6 . . ?
C33 C34 H34A 108.9 . . ?
C33 C34 H34B 108.9 . . ?
H34A C34 H34B 107.7 . . ?
C35 C34 C33 113.2(17) . . ?
C35 C34 H34A 108.9 . . ?
C35 C34 H34B 108.9 . . ?
C34 C35 H35A 109.4 . . ?
C34 C35 H35B 109.4 . . ?
C34 C35 C36 111.4(16) . . ?
H35A C35 H35B 108.0 . . ?
C36 C35 H35A 109.4 . . ?
C36 C35 H35B 109.4 . . ?
C31 C36 H36A 109.2 . . ?
C31 C36 H36B 109.2 . . ?
C35 C36 C31 111.8(15) . . ?
C35 C36 H36A 109.2 . . ?
C35 C36 H36B 109.3 . . ?
H36A C36 H36B 107.9 . . ?
O9 P4 C37 109.7(10) . . ?
O9 P4 C43 108.5(9) . . ?
O9 P4 C49 112.0(12) . . ?
C37 P4 C43 111.1(12) . . ?
C37 P4 C49 108.2(10) . . ?
C49 P4 C43 107.4(12) . . ?
P4 C37 H37 101.5 . . ?
C38 C37 P4 115.9(15) . . ?
C38 C37 H37 101.5 . . ?
C38 C37 C42 114.7(19) . . ?
C42 C37 P4 117.8(15) . . ?
C42 C37 H37 101.5 . . ?
C37 C38 H38A 108.8 . . ?
C37 C38 H38B 108.8 . . ?
C37 C38 C39 114(2) . . ?
H38A C38 H38B 107.7 . . ?
C39 C38 H38A 108.8 . . ?
C39 C38 H38B 108.8 . . ?
C38 C39 H39A 108.8 . . ?
C38 C39 H39B 108.8 . . ?
C38 C39 C40 114(2) . . ?
H39A C39 H39B 107.6 . . ?
C40 C39 H39A 108.8 . . ?
C40 C39 H39B 108.8 . . ?
C39 C40 H40A 109.5 . . ?
C39 C40 H40B 109.5 . . ?
H40A C40 H40B 108.1 . . ?
C41 C40 C39 111(2) . . ?
C41 C40 H40A 109.5 . . ?
C41 C40 H40B 109.5 . . ?
C40 C41 H41A 108.4 . . ?
C40 C41 H41B 108.4 . . ?
C40 C41 C42 116(2) . . ?
H41A C41 H41B 107.4 . . ?
C42 C41 H41A 108.4 . . ?
C42 C41 H41B 108.4 . . ?
C37 C42 H42A 109.8 . . ?
C37 C42 H42B 109.8 . . ?
C41 C42 C37 109.3(18) . . ?
C41 C42 H42A 109.8 . . ?
C41 C42 H42B 109.8 . . ?
H42A C42 H42B 108.3 . . ?
P4 C43 H43 104.7 . . ?
C44 C43 P4 114.6(16) . . ?
C44 C43 H43 104.7 . . ?
C48 C43 P4 114.8(15) . . ?
C48 C43 H43 104.7 . . ?
C48 C43 C44 112(2) . . ?
C43 C44 H44A 108.6 . . ?
C43 C44 H44B 108.6 . . ?
H44A C44 H44B 107.6 . . ?
C45 C44 C43 115(2) . . ?
C45 C44 H44A 108.6 . . ?
C45 C44 H44B 108.6 . . ?
C44 C45 H45A 109.9 . . ?
C44 C45 H45B 109.9 . . ?
C44 C45 C46 109(2) . . ?
H45A C45 H45B 108.3 . . ?
C46 C45 H45A 109.9 . . ?
C46 C45 H45B 109.9 . . ?
C45 C46 H46A 109.1 . . ?
C45 C46 H46B 109.1 . . ?
H46A C46 H46B 107.8 . . ?
C47 C46 C45 112(2) . . ?
C47 C46 H46A 109.1 . . ?
C47 C46 H46B 109.1 . . ?
C46 C47 H47A 108.5 . . ?
C46 C47 H47B 108.5 . . ?
C46 C47 C48 115(2) . . ?
H47A C47 H47B 107.5 . . ?
C48 C47 H47A 108.5 . . ?
C48 C47 H47B 108.5 . . ?
C43 C48 H48A 109.8 . . ?
C43 C48 H48B 109.8 . . ?
C47 C48 C43 109.2(19) . . ?
C47 C48 H48A 109.8 . . ?
C47 C48 H48B 109.8 . . ?
H48A C48 H48B 108.3 . . ?
P4 C49 H49 103.7 . . ?
C50 C49 P4 115.9(18) . . ?
C50 C49 H49 103.7 . . ?
C50 C49 C54 116(3) . . ?
C54 C49 P4 112.3(18) . . ?
C54 C49 H49 103.7 . . ?
C49 C50 H50C 108.3 . . ?
C49 C50 H50D 108.3 . . ?
C49 C50 H50A 110.2 . . ?
C49 C50 H50B 110.2 . . ?
C49 C50 C51 108(3) . . ?
C49 C50 C51A 116(3) . . ?
H50C C50 H50D 107.4 . . ?
H50A C50 H50B 108.5 . . ?
C51 C50 H50A 110.2 . . ?
C51 C50 H50B 110.2 . . ?
C51A C50 H50C 108.3 . . ?
C51A C50 H50D 108.3 . . ?
C50 C51 H51A 111.5 . . ?
C50 C51 H51B 111.5 . . ?
H51A C51 H51B 109.3 . . ?
C52 C51 C50 101(4) . . ?
C52 C51 H51A 111.5 . . ?
C52 C51 H51B 111.5 . . ?
C50 C51A H51C 112.0 . . ?
C50 C51A H51D 112.0 . . ?
H51C C51A H51D 109.7 . . ?
C52A C51A C50 99(4) . . ?
C52A C51A H51C 112.0 . . ?
C52A C51A H51D 112.0 . . ?
C51 C52 H52A 109.3 . . ?
C51 C52 H52B 109.3 . . ?
C51 C52 C53 112(4) . . ?
H52A C52 H52B 107.9 . . ?
C53 C52 H52A 109.3 . . ?
C53 C52 H52B 109.3 . . ?
C51A C52A H52C 110.7 . . ?
C51A C52A H52D 110.7 . . ?
H52C C52A H52D 108.8 . . ?
C53 C52A C51A 105(4) . . ?
C53 C52A H52C 110.7 . . ?
C53 C52A H52D 110.7 . . ?
C52 C53 H53A 109.5 . . ?
C52 C53 H53B 109.5 . . ?
C52A C53 H53C 113.7 . . ?
C52A C53 H53D 113.7 . . ?
H53A C53 H53B 108.1 . . ?
H53C C53 H53D 110.9 . . ?
C54 C53 C52 111(3) . . ?
C54 C53 C52A 90(4) . . ?
C54 C53 H53A 109.5 . . ?
C54 C53 H53B 109.5 . . ?
C54 C53 H53C 113.7 . . ?
C54 C53 H53D 113.7 . . ?
C49 C54 H54A 108.6 . . ?
C49 C54 H54B 108.6 . . ?
C53 C54 C49 115(3) . . ?
C53 C54 H54A 108.6 . . ?
C53 C54 H54B 108.6 . . ?
H54A C54 H54B 107.6 . . ?
O8 P3 C55 110.9(14) . . ?
O8 P3 C61 105.6(11) . . ?
O8 P3 C67 105.9(11) . . ?
C55 P3 C61 108.7(11) . . ?
C55 P3 C67 109.0(12) . . ?
C67 P3 C61 116.6(10) . . ?
P3 C55 H55 110.6 . . ?
C56 C55 P3 112.6(18) . . ?
C56 C55 H55 110.6 . . ?
C60 C55 P3 109.1(19) . . ?
C60 C55 H55 110.6 . . ?
C60 C55 C56 103(3) . . ?
C55 C56 H56A 109.4 . . ?
C55 C56 H56B 109.4 . . ?
C55 C56 C57 111(2) . . ?
H56A C56 H56B 108.0 . . ?
C57 C56 H56A 109.4 . . ?
C57 C56 H56B 109.4 . . ?
C56 C57 H57A 109.1 . . ?
C56 C57 H57B 109.1 . . ?
H57A C57 H57B 107.8 . . ?
C58 C57 C56 113(2) . . ?
C58 C57 H57A 109.1 . . ?
C58 C57 H57B 109.1 . . ?
C57 C58 H58A 112.0 . . ?
C57 C58 H58B 112.0 . . ?
C57 C58 C59 99(2) . . ?
H58A C58 H58B 109.7 . . ?
C59 C58 H58A 112.0 . . ?
C59 C58 H58B 112.0 . . ?
C58 C59 H59A 109.0 . . ?
C58 C59 H59B 109.0 . . ?
H59A C59 H59B 107.8 . . ?
C60 C59 C58 113(2) . . ?
C60 C59 H59A 109.0 . . ?
C60 C59 H59B 109.0 . . ?
C55 C60 C59 108(3) . . ?
C55 C60 H60A 110.0 . . ?
C55 C60 H60B 110.0 . . ?
C59 C60 H60A 110.0 . . ?
C59 C60 H60B 110.0 . . ?
H60A C60 H60B 108.4 . . ?
P3 C61 H61 106.0 . . ?
C62 C61 P3 116.3(19) . . ?
C62 C61 H61 106.0 . . ?
C66 C61 P3 111.7(16) . . ?
C66 C61 H61 106.0 . . ?
C66 C61 C62 110(2) . . ?
C61 C62 H62A 109.4 . . ?
C61 C62 H62B 109.4 . . ?
C61 C62 C63 111(2) . . ?
H62A C62 H62B 108.0 . . ?
C63 C62 H62A 109.4 . . ?
C63 C62 H62B 109.4 . . ?
C62 C63 H63A 109.4 . . ?
C62 C63 H63B 109.4 . . ?
H63A C63 H63B 108.0 . . ?
C64 C63 C62 111(3) . . ?
C64 C63 H63A 109.4 . . ?
C64 C63 H63B 109.4 . . ?
C63 C64 H64A 108.6 . . ?
C63 C64 H64B 108.6 . . ?
H64A C64 H64B 107.6 . . ?
C65 C64 C63 115(3) . . ?
C65 C64 H64A 108.6 . . ?
C65 C64 H64B 108.6 . . ?
C64 C65 H65A 108.8 . . ?
C64 C65 H65B 108.8 . . ?
C64 C65 C66 114(3) . . ?
H65A C65 H65B 107.7 . . ?
C66 C65 H65A 108.8 . . ?
C66 C65 H65B 108.8 . . ?
C61 C66 C65 106(2) . . ?
C61 C66 H66A 110.6 . . ?
C61 C66 H66B 110.6 . . ?
C65 C66 H66A 110.6 . . ?
C65 C66 H66B 110.6 . . ?
H66A C66 H66B 108.7 . . ?
P3 C67 H67 107.4 . . ?
C68 C67 P3 110.5(18) . . ?
C68 C67 H67 107.4 . . ?
C72 C67 P3 110(2) . . ?
C72 C67 H67 107.4 . . ?
C72 C67 C68 114(2) . . ?
C67 C68 H68A 109.4 . . ?
C67 C68 H68B 109.4 . . ?
H68A C68 H68B 108.0 . . ?
C69 C68 C67 111(2) . . ?
C69 C68 H68A 109.4 . . ?
C69 C68 H68B 109.4 . . ?
C68 C69 H69A 108.7 . . ?
C68 C69 H69B 108.7 . . ?
H69A C69 H69B 107.6 . . ?
C70 C69 C68 114(3) . . ?
C70 C69 H69A 108.7 . . ?
C70 C69 H69B 108.7 . . ?
C69 C70 H70A 109.2 . . ?
C69 C70 H70B 109.2 . . ?
H70A C70 H70B 107.9 . . ?
C71 C70 C69 112(3) . . ?
C71 C70 H70A 109.2 . . ?
C71 C70 H70B 109.2 . . ?
C70 C71 H71A 107.2 . . ?
C70 C71 H71B 107.2 . . ?
C70 C71 C72 121(3) . . ?
H71A C71 H71B 106.8 . . ?
C72 C71 H71A 107.2 . . ?
C72 C71 H71B 107.2 . . ?
C67 C72 C71 106(3) . . ?
C67 C72 H72A 110.6 . . ?
C67 C72 H72B 110.6 . . ?
C71 C72 H72A 110.6 . . ?
C71 C72 H72B 110.6 . . ?
H72A C72 H72B 108.7 . . ?
O38 Mo1 O52 69.0(5) . . ?
O39 Mo1 O38 98.4(7) . . ?
O39 Mo1 O45 99.4(7) . . ?
O39 Mo1 O49 104.9(7) . . ?
O39 Mo1 O52 164.9(6) . . ?
O39 Mo1 O54 106.6(7) . . ?
O45 Mo1 O38 84.1(5) . . ?
O45 Mo1 O49 153.3(5) . . ?
O45 Mo1 O52 71.8(5) . . ?
O49 Mo1 O38 81.7(6) . . ?
O49 Mo1 O52 82.0(5) . . ?
O54 Mo1 O38 154.7(6) . . ?
O54 Mo1 O45 95.4(5) . . ?
O54 Mo1 O49 88.1(5) . . ?
O54 Mo1 O52 86.8(5) . . ?
Mo9 O01J Mo7 128.6(6) . . ?
O37 Mo2 O44 158.9(6) . . ?
O37 Mo2 O45 86.1(5) . . ?
O37 Mo2 O52 73.5(5) . . ?
O40 Mo2 O37 98.4(8) . . ?
O40 Mo2 O44 100.1(8) . . ?
O40 Mo2 O45 96.5(7) . . ?
O40 Mo2 O52 165.9(7) . . ?
O40 Mo2 O56 101.8(8) . . ?
O44 Mo2 O52 86.3(6) . . ?
O45 Mo2 O44 81.9(6) . . ?
O45 Mo2 O52 71.8(5) . . ?
O56 Mo2 O37 97.3(6) . . ?
O56 Mo2 O44 88.7(7) . . ?
O56 Mo2 O45 160.7(6) . . ?
O56 Mo2 O52 90.9(6) . . ?
O33 Mo3 O36 87.7(6) . . ?
O33 Mo3 O37 154.9(6) . . ?
O33 Mo3 O38 97.6(6) . . ?
O33 Mo3 O52 86.8(5) . . ?
O34 Mo3 O33 107.6(8) . . ?
O34 Mo3 O36 107.0(8) . . ?
O34 Mo3 O37 96.9(7) . . ?
O34 Mo3 O38 97.6(8) . . ?
O34 Mo3 O52 163.1(7) . . ?
O36 Mo3 O37 79.9(6) . . ?
O36 Mo3 O52 81.9(5) . . ?
O37 Mo3 O52 70.0(5) . . ?
O38 Mo3 O36 152.1(6) . . ?
O38 Mo3 O37 84.3(5) . . ?
O38 Mo3 O52 71.1(5) . . ?
O20 Mo4 O31 85.0(5) . . ?
O21 Mo4 O20 99.5(7) . . ?
O21 Mo4 O22 97.3(7) . . ?
O21 Mo4 O31 167.4(7) . . ?
O21 Mo4 O43 100.5(7) . . ?
O21 Mo4 O44 100.0(8) . . ?
O22 Mo4 O20 83.3(6) . . ?
O22 Mo4 O31 71.4(5) . . ?
O43 Mo4 O20 158.6(6) . . ?
O43 Mo4 O22 86.9(6) . . ?
O43 Mo4 O31 73.8(5) . . ?
O44 Mo4 O20 86.6(7) . . ?
O44 Mo4 O22 161.1(7) . . ?
O44 Mo4 O31 91.9(6) . . ?
O44 Mo4 O43 97.1(6) . . ?
O28 Mo5 O53 68.8(5) . . ?
O29 Mo5 O28 98.4(9) . . ?
O29 Mo5 O30 101.6(9) . . ?
O29 Mo5 O49 109.6(9) . . ?
O29 Mo5 O50 107.5(8) . . ?
O29 Mo5 O53 163.9(9) . . ?
O30 Mo5 O28 86.2(7) . . ?
O30 Mo5 O49 94.6(7) . . ?
O30 Mo5 O50 149.2(6) . . ?
O30 Mo5 O53 68.7(6) . . ?
O49 Mo5 O28 151.2(6) . . ?
O49 Mo5 O50 85.1(5) . . ?
O49 Mo5 O53 84.6(5) . . ?
O50 Mo5 O28 79.8(6) . . ?
O50 Mo5 O53 80.6(5) . . ?
O31 P5 O52 108.3(7) . . ?
O31 P5 O55 109.1(7) . . ?
O53 P5 O31 112.6(8) . . ?
O53 P5 O52 109.4(7) . . ?
O53 P5 O55 111.3(7) . . ?
O55 P5 O52 105.9(7) . . ?
O17 Mo6 O18 94.2(9) . . ?
O17 Mo6 O19 98.7(8) . . ?
O17 Mo6 O20 104.3(9) . . ?
O17 Mo6 O55 164.3(9) . . ?
O17 Mo6 O56 100.3(8) . . ?
O18 Mo6 O55 71.4(5) . . ?
O19 Mo6 O18 85.6(5) . . ?
O19 Mo6 O55 74.4(5) . . ?
O19 Mo6 O56 157.5(6) . . ?
O20 Mo6 O18 159.5(6) . . ?
O20 Mo6 O19 100.1(7) . . ?
O20 Mo6 O55 91.0(6) . . ?
O20 Mo6 O56 86.6(7) . . ?
O56 Mo6 O18 81.2(6) . . ?
O56 Mo6 O55 84.2(5) . . ?
O01J Mo7 O55 70.4(4) . . ?
O18 Mo7 O01J 85.0(5) . . ?
O18 Mo7 O42 153.2(6) . . ?
O18 Mo7 O55 72.4(5) . . ?
O35 Mo7 O01J 96.7(7) . . ?
O35 Mo7 O18 100.5(6) . . ?
O35 Mo7 O36 107.3(7) . . ?
O35 Mo7 O42 103.8(6) . . ?
O35 Mo7 O55 165.4(6) . . ?
O36 Mo7 O01J 155.2(6) . . ?
O36 Mo7 O18 96.5(6) . . ?
O36 Mo7 O42 87.0(6) . . ?
O36 Mo7 O55 86.4(5) . . ?
O42 Mo7 O01J 81.1(5) . . ?
O42 Mo7 O55 81.4(5) . . ?
O30 Mo8 O33 79.3(6) . . ?
O30 Mo8 O53 67.0(6) . . ?
O32 Mo8 O30 101.9(8) . . ?
O32 Mo8 O33 103.6(8) . . ?
O32 Mo8 O42 106.8(8) . . ?
O32 Mo8 O46 106.2(9) . . ?
O32 Mo8 O53 167.8(7) . . ?
O33 Mo8 O53 79.8(5) . . ?
O42 Mo8 O30 149.7(7) . . ?
O42 Mo8 O33 84.8(5) . . ?
O42 Mo8 O46 96.0(6) . . ?
O42 Mo8 O53 85.0(5) . . ?
O46 Mo8 O30 84.9(6) . . ?
O46 Mo8 O33 148.5(6) . . ?
O46 Mo8 O53 68.9(6) . . ?
O01J Mo9 O19 83.6(5) . . ?
O01J Mo9 O51 152.2(6) . . ?
O01J Mo9 O55 70.7(4) . . ?
O19 Mo9 O55 68.3(4) . . ?
O41 Mo9 O01J 99.4(7) . . ?
O41 Mo9 O19 98.2(6) . . ?
O41 Mo9 O47 108.3(7) . . ?
O41 Mo9 O51 104.7(7) . . ?
O41 Mo9 O55 163.7(6) . . ?
O47 Mo9 O01J 98.2(6) . . ?
O47 Mo9 O19 152.6(6) . . ?
O47 Mo9 O51 87.3(6) . . ?
O47 Mo9 O55 86.3(5) . . ?
O51 Mo9 O19 79.5(5) . . ?
O51 Mo9 O55 82.5(5) . . ?
O26 Mo10 O28 95.3(7) . . ?
O26 Mo10 O46 149.1(6) . . ?
O26 Mo10 O47 84.7(6) . . ?
O26 Mo10 O53 85.3(5) . . ?
O27 Mo10 O26 108.5(9) . . ?
O27 Mo10 O28 103.1(8) . . ?
O27 Mo10 O46 101.4(9) . . ?
O27 Mo10 O47 105.2(7) . . ?
O27 Mo10 O53 165.6(9) . . ?
O28 Mo10 O46 85.3(7) . . ?
O28 Mo10 O47 150.1(6) . . ?
O28 Mo10 O53 70.6(5) . . ?
O46 Mo10 O47 80.0(6) . . ?
O46 Mo10 O53 65.7(5) . . ?
O47 Mo10 O53 79.6(5) . . ?
O24 Mo11 O31 71.7(5) . . ?
O24 Mo11 O43 86.7(6) . . ?
O24 Mo11 O54 152.0(5) . . ?
O25 Mo11 O24 102.0(7) . . ?
O25 Mo11 O31 164.5(6) . . ?
O25 Mo11 O43 97.1(7) . . ?
O25 Mo11 O50 108.2(7) . . ?
O25 Mo11 O54 103.1(7) . . ?
O43 Mo11 O31 68.7(4) . . ?
O50 Mo11 O24 96.9(7) . . ?
O50 Mo11 O31 86.9(5) . . ?
O50 Mo11 O43 153.0(5) . . ?
O50 Mo11 O54 86.7(5) . . ?
O54 Mo11 O31 80.9(4) . . ?
O54 Mo11 O43 78.3(5) . . ?
O22 Mo12 O24 84.7(6) . . ?
O22 Mo12 O31 70.7(5) . . ?
O23 Mo12 O22 98.6(7) . . ?
O23 Mo12 O24 96.6(8) . . ?
O23 Mo12 O26 106.6(7) . . ?
O23 Mo12 O31 161.9(7) . . ?
O23 Mo12 O51 108.1(8) . . ?
O24 Mo12 O31 68.6(5) . . ?
O26 Mo12 O22 151.5(6) . . ?
O26 Mo12 O24 79.5(6) . . ?
O26 Mo12 O31 81.5(5) . . ?
O51 Mo12 O22 95.4(6) . . ?
O51 Mo12 O24 155.0(7) . . ?
O51 Mo12 O26 89.3(6) . . ?
O51 Mo12 O31 87.8(6) . . ?
Mo7 O18 Mo6 124.3(7) . . ?
Mo6 O19 Mo9 126.5(7) . . ?
Mo6 O20 Mo4 147.7(9) . . ?
Mo12 O22 Mo4 126.3(8) . . ?
Mo11 O24 Mo12 129.4(8) . . ?
Mo10 O26 Mo12 152.3(8) . . ?
Mo10 O28 Mo5 130.8(8) . . ?
Mo5 O30 Mo8 133.3(9) . . ?
Mo4 O31 Mo11 91.4(4) . . ?
Mo4 O31 Mo12 91.5(4) . . ?
P5 O31 Mo4 126.9(7) . . ?
P5 O31 Mo11 123.4(6) . . ?
P5 O31 Mo12 123.2(6) . . ?
Mo11 O31 Mo12 90.3(4) . . ?
Mo3 O33 Mo8 151.9(7) . . ?
Mo7 O36 Mo3 148.8(9) . . ?
Mo2 O37 Mo3 125.0(7) . . ?
Mo3 O38 Mo1 129.1(8) . . ?
Mo8 O42 Mo7 153.0(8) . . ?
Mo4 O43 Mo11 126.0(7) . . ?
Mo4 O44 Mo2 143.7(10) . . ?
Mo1 O45 Mo2 125.0(7) . . ?
Mo8 O46 Mo10 135.3(9) . . ?
Mo9 O47 Mo10 154.2(8) . . ?
Mo5 O49 Mo1 151.7(8) . . ?
Mo11 O50 Mo5 153.5(7) . . ?
Mo12 O51 Mo9 146.1(7) . . ?
Mo2 O52 Mo1 91.4(4) . . ?
Mo2 O52 Mo3 91.6(4) . . ?
Mo3 O52 Mo1 90.7(4) . . ?
P5 O52 Mo1 123.1(6) . . ?
P5 O52 Mo2 125.9(6) . . ?
P5 O52 Mo3 124.2(7) . . ?
Mo5 O53 Mo10 89.7(4) . . ?
P5 O53 Mo5 125.3(7) . . ?
P5 O53 Mo8 126.7(7) . . ?
P5 O53 Mo10 123.3(7) . . ?
Mo8 O53 Mo5 90.8(4) . . ?
Mo8 O53 Mo10 90.1(4) . . ?
Mo1 O54 Mo11 148.6(7) . . ?
P5 O55 Mo6 126.7(6) . . ?
P5 O55 Mo7 125.5(6) . . ?
P5 O55 Mo9 121.4(6) . . ?
Mo6 O55 Mo7 91.8(4) . . ?
Mo6 O55 Mo9 90.8(4) . . ?
Mo7 O55 Mo9 90.3(3) . . ?
Mo2 O56 Mo6 144.6(9) . . ?
C73A O14 C76A 108(3) . . ?
C76 O14 C73 121(3) . . ?
O14 C73 H73A 111.2 . . ?
O14 C73 H73B 111.2 . . ?
H73A C73 H73B 109.1 . . ?
C74 C73 O14 103(3) . . ?
C74 C73 H73A 111.2 . . ?
C74 C73 H73B 111.2 . . ?
O14 C73A H73C 111.5 . . ?
O14 C73A H73D 111.5 . . ?
H73C C73A H73D 109.3 . . ?
C74A C73A O14 101(3) . . ?
C74A C73A H73C 111.5 . . ?
C74A C73A H73D 111.5 . . ?
C73 C74 H74A 111.7 . . ?
C73 C74 H74B 111.7 . . ?
H74A C74 H74B 109.5 . . ?
C75 C74 C73 100(4) . . ?
C75 C74 H74A 111.7 . . ?
C75 C74 H74B 111.7 . . ?
C73A C74A H74C 109.3 . . ?
C73A C74A H74D 109.3 . . ?
H74C C74A H74D 108.0 . . ?
C75A C74A C73A 111(4) . . ?
C75A C74A H74C 109.3 . . ?
C75A C74A H74D 109.3 . . ?
C74 C75 H75A 105.9 . . ?
C74 C75 H75B 105.9 . . ?
C74 C75 C76 126(4) . . ?
H75A C75 H75B 106.2 . . ?
C76 C75 H75A 105.9 . . ?
C76 C75 H75B 105.9 . . ?
C74A C75A H75C 111.5 . . ?
C74A C75A H75D 111.5 . . ?
C74A C75A C76A 101(5) . . ?
H75C C75A H75D 109.4 . . ?
C76A C75A H75C 111.5 . . ?
C76A C75A H75D 111.5 . . ?
O14 C76 C75 89(3) . . ?
O14 C76 H76A 113.8 . . ?
O14 C76 H76B 113.8 . . ?
C75 C76 H76A 113.8 . . ?
C75 C76 H76B 113.8 . . ?
H76A C76 H76B 111.0 . . ?
O14 C76A H76C 110.7 . . ?
O14 C76A H76D 110.7 . . ?
C75A C76A O14 105(4) . . ?
C75A C76A H76C 110.7 . . ?
C75A C76A H76D 110.7 . . ?
H76C C76A H76D 108.8 . . ?
C79 O12 C78 109.7(16) . . ?
H77A C77 H77B 109.5 . . ?
H77A C77 H77C 109.5 . . ?
H77B C77 H77C 109.5 . . ?
C78 C77 H77A 109.5 . . ?
C78 C77 H77B 109.5 . . ?
C78 C77 H77C 109.5 . . ?
O12 C78 C77 115(2) . . ?
O12 C78 H78A 108.6 . . ?
O12 C78 H78B 108.6 . . ?
C77 C78 H78A 108.6 . . ?
C77 C78 H78B 108.6 . . ?
H78A C78 H78B 107.6 . . ?
O12 C79 H79A 109.9 . . ?
O12 C79 H79B 109.9 . . ?
O12 C79 C80 109(2) . . ?
H79A C79 H79B 108.3 . . ?
C80 C79 H79A 109.9 . . ?
C80 C79 H79B 109.9 . . ?
C79 C80 H80A 109.5 . . ?
C79 C80 H80B 109.5 . . ?
C79 C80 H80C 109.5 . . ?
H80A C80 H80B 109.5 . . ?
H80A C80 H80C 109.5 . . ?
H80B C80 H80C 109.5 . . ?
C86 O15 C85 109(3) . . ?
O15 C85 H85A 110.9 . . ?
O15 C85 H85B 110.9 . . ?
O15 C85 C88 104(3) . . ?
H85A C85 H85B 109.0 . . ?
C88 C85 H85A 110.9 . . ?
C88 C85 H85B 110.9 . . ?
O15 C86 H86A 109.3 . . ?
O15 C86 H86B 109.4 . . ?
O15 C86 C87 111(3) . . ?
H86A C86 H86B 108.0 . . ?
C87 C86 H86A 109.4 . . ?
C87 C86 H86B 109.3 . . ?
C86 C87 H87A 111.4 . . ?
C86 C87 H87B 111.4 . . ?
C86 C87 C88 102(4) . . ?
H87A C87 H87B 109.2 . . ?
C88 C87 H87A 111.4 . . ?
C88 C87 H87B 111.4 . . ?
C85 C88 H88A 109.8 . . ?
C85 C88 H88B 109.8 . . ?
C87 C88 C85 109(3) . . ?
C87 C88 H88A 109.8 . . ?
C87 C88 H88B 109.8 . . ?
H88A C88 H88B 108.3 . . ?
C92 O16 C89 99(3) . . ?
O16 C89 H89A 109.8 . . ?
O16 C89 H89B 109.8 . . ?
O16 C89 C90 109(3) . . ?
H89A C89 H89B 108.3 . . ?
C90 C89 H89A 109.8 . . ?
C90 C89 H89B 109.8 . . ?
C89 C90 H90A 112.2 . . ?
C89 C90 H90B 112.2 . . ?
H90A C90 H90B 109.8 . . ?
C91 C90 C89 98(3) . . ?
C91 C90 H90A 112.2 . . ?
C91 C90 H90B 112.2 . . ?
C90 C91 H91A 110.7 . . ?
C90 C91 H91B 110.7 . . ?
C90 C91 C92 105(3) . . ?
H91A C91 H91B 108.8 . . ?
C92 C91 H91A 110.7 . . ?
C92 C91 H91B 110.7 . . ?
O16 C92 C91 98(3) . . ?
O16 C92 H92A 112.1 . . ?
O16 C92 H92B 112.1 . . ?
C91 C92 H92A 112.1 . . ?
C91 C92 H92B 112.1 . . ?
H92A C92 H92B 109.7 . . ?
C81 O10 C84 107(2) . . ?
O10 C81 H81A 109.9 . . ?
O10 C81 H81B 109.9 . . ?
O10 C81 C82 109(3) . . ?
H81A C81 H81B 108.3 . . ?
C82 C81 H81A 109.9 . . ?
C82 C81 H81B 109.9 . . ?
C81 C82 H82A 113.4 . . ?
C81 C82 H82B 113.4 . . ?
H82A C82 H82B 110.7 . . ?
C83 C82 C81 91(2) . . ?
C83 C82 H82A 113.4 . . ?
C83 C82 H82B 113.4 . . ?
C82 C83 H83A 109.8 . . ?
C82 C83 H83B 109.8 . . ?
C82 C83 C84 109(3) . . ?
H83A C83 H83B 108.3 . . ?
C84 C83 H83A 109.8 . . ?
C84 C83 H83B 109.8 . . ?
O10 C84 C83 101(2) . . ?
O10 C84 H84A 111.6 . . ?
O10 C84 H84B 111.6 . . ?
C83 C84 H84A 111.6 . . ?
C83 C84 H84B 111.6 . . ?
H84A C84 H84B 109.4 . . ?
H11C O11 H11D 104.5 . . ?
H13A O13 H13B 109.5 . . ?

loop_
_geom_bond_atom_site_label_1
_geom_bond_atom_site_label_2
_geom_bond_distance
_geom_bond_site_symmetry_2
_geom_bond_publ_flag
C1 H1 0.9800 . ?
C1 C2 1.533(19) . ?
C1 P2 1.803(18) . ?
C1 C6 1.547(18) . ?
Dy1 O1 2.187(12) . ?
Dy1 O2 2.197(13) . ?
Dy1 O3 2.380(13) . ?
Dy1 O4 2.355(15) . ?
Dy1 O5 2.377(8) . ?
Dy1 O6 2.372(13) . ?
Dy1 O7 2.316(16) . ?
O1 P1 1.526(13) . ?
P1 C19 1.79(2) . ?
P1 C25 1.816(17) . ?
P1 C31 1.779(17) . ?
C2 H2A 0.9700 . ?
C2 H2B 0.9700 . ?
C2 C3 1.518(19) . ?
O2 P2 1.531(13) . ?
P2 C7 1.846(18) . ?
P2 C13 1.852(19) . ?
C3 H3A 0.9700 . ?
C3 H3B 0.9700 . ?
C3 C4 1.51(2) . ?
O3 H3C 0.9222 . ?
O3 H3D 0.9191 . ?
C4 H4A 0.9700 . ?
C4 H4B 0.9700 . ?
C4 C5 1.54(2) . ?
O4 H4C 0.9533 . ?
O4 H4D 0.9490 . ?
C5 H5A 0.9700 . ?
C5 H5B 0.9700 . ?
C5 C6 1.523(19) . ?
O5 H5C 0.8786 . ?
O5 H5D 0.8766 . ?
C6 H6A 0.9700 . ?
C6 H6B 0.9700 . ?
O6 H6C 1.0045 . ?
O6 H6D 0.9304 . ?
C7 H7 0.9800 . ?
C7 C8 1.54(2) . ?
C7 C12 1.52(2) . ?
O7 H7A 0.9197 . ?
O7 H7B 0.7590 . ?
C8 H8A 0.9700 . ?
C8 H8B 0.9700 . ?
C8 C9 1.500(19) . ?
C9 H9A 0.9700 . ?
C9 H9B 0.9700 . ?
C9 C10 1.50(2) . ?
C10 H10A 0.9700 . ?
C10 H10B 0.9700 . ?
C10 C11 1.53(2) . ?
C11 H11A 0.9700 . ?
C11 H11B 0.9700 . ?
C11 C12 1.54(2) . ?
C12 H12A 0.9700 . ?
C12 H12B 0.9700 . ?
C13 H13 0.9800 . ?
C13 C14 1.53(2) . ?
C13 C18 1.534(19) . ?
C14 H14A 0.9700 . ?
C14 H14B 0.9700 . ?
C14 C15 1.50(2) . ?
C15 H15A 0.9700 . ?
C15 H15B 0.9700 . ?
C15 C16 1.51(2) . ?
C16 H16A 0.9700 . ?
C16 H16B 0.9700 . ?
C16 C17 1.51(2) . ?
C17 H17A 0.9700 . ?
C17 H17B 0.9700 . ?
C17 C18 1.519(19) . ?
C18 H18A 0.9700 . ?
C18 H18B 0.9700 . ?
C19 H19 0.9800 . ?
C19 C20 1.521(18) . ?
C19 C24 1.53(2) . ?
C20 H20A 0.9700 . ?
C20 H20B 0.9700 . ?
C20 C21 1.534(19) . ?
C21 H21A 0.9700 . ?
C21 H21B 0.9700 . ?
C21 C22 1.52(2) . ?
C22 H22A 0.9700 . ?
C22 H22B 0.9700 . ?
C22 C23 1.54(2) . ?
C23 H23A 0.9700 . ?
C23 H23B 0.9700 . ?
C23 C24 1.53(2) . ?
C24 H24A 0.9700 . ?
C24 H24B 0.9700 . ?
C25 H25 0.9800 . ?
C25 C26 1.497(19) . ?
C25 C30 1.533(19) . ?
C26 H26A 0.9700 . ?
C26 H26B 0.9700 . ?
C26 C27 1.52(2) . ?
C27 H27A 0.9700 . ?
C27 H27B 0.9700 . ?
C27 C28 1.50(2) . ?
C28 H28A 0.9700 . ?
C28 H28B 0.9700 . ?
C28 C29 1.498(19) . ?
C29 H29A 0.9700 . ?
C29 H29B 0.9700 . ?
C29 C30 1.518(19) . ?
C30 H30A 0.9700 . ?
C30 H30B 0.9700 . ?
C31 H31 0.9800 . ?
C31 C32 1.54(2) . ?
C31 C36 1.533(17) . ?
C32 H32A 0.9700 . ?
C32 H32B 0.9700 . ?
C32 C33 1.528(19) . ?
C33 H33A 0.9700 . ?
C33 H33B 0.9700 . ?
C33 C34 1.54(2) . ?
C34 H34A 0.9700 . ?
C34 H34B 0.9700 . ?
C34 C35 1.49(2) . ?
C35 H35A 0.9700 . ?
C35 H35B 0.9700 . ?
C35 C36 1.504(19) . ?
C36 H36A 0.9700 . ?
C36 H36B 0.9700 . ?
P4 O9 1.489(14) . ?
P4 C37 1.80(2) . ?
P4 C43 1.84(2) . ?
P4 C49 1.82(3) . ?
C37 H37 0.9800 . ?
C37 C38 1.49(2) . ?
C37 C42 1.52(2) . ?
C38 H38A 0.9700 . ?
C38 H38B 0.9700 . ?
C38 C39 1.50(2) . ?
C39 H39A 0.9700 . ?
C39 H39B 0.9700 . ?
C39 C40 1.51(2) . ?
C40 H40A 0.9700 . ?
C40 H40B 0.9700 . ?
C40 C41 1.47(2) . ?
C41 H41A 0.9700 . ?
C41 H41B 0.9700 . ?
C41 C42 1.53(2) . ?
C42 H42A 0.9700 . ?
C42 H42B 0.9700 . ?
C43 H43 0.9800 . ?
C43 C44 1.54(2) . ?
C43 C48 1.53(2) . ?
C44 H44A 0.9700 . ?
C44 H44B 0.9700 . ?
C44 C45 1.49(2) . ?
C45 H45A 0.9700 . ?
C45 H45B 0.9700 . ?
C45 C46 1.52(2) . ?
C46 H46A 0.9700 . ?
C46 H46B 0.9700 . ?
C46 C47 1.50(2) . ?
C47 H47A 0.9700 . ?
C47 H47B 0.9700 . ?
C47 C48 1.53(2) . ?
C48 H48A 0.9700 . ?
C48 H48B 0.9700 . ?
C49 H49 0.9800 . ?
C49 C50 1.49(2) . ?
C49 C54 1.54(2) . ?
C50 H50C 0.9700 . ?
C50 H50D 0.9700 . ?
C50 H50A 0.9700 . ?
C50 H50B 0.9700 . ?
C50 C51 1.518(18) . ?
C50 C51A 1.53(2) . ?
C51 H51A 0.9700 . ?
C51 H51B 0.9700 . ?
C51 C52 1.506(18) . ?
C51A H51C 0.9700 . ?
C51A H51D 0.9700 . ?
C51A C52A 1.52(2) . ?
C52 H52A 0.9700 . ?
C52 H52B 0.9700 . ?
C52 C53 1.522(18) . ?
C52A H52C 0.9700 . ?
C52A H52D 0.9700 . ?
C52A C53 1.52(2) . ?
C53 H53A 0.9700 . ?
C53 H53B 0.9700 . ?
C53 H53C 0.9700 . ?
C53 H53D 0.9700 . ?
C53 C54 1.52(2) . ?
C54 H54A 0.9700 . ?
C54 H54B 0.9700 . ?
P3 O8 1.472(18) . ?
P3 C55 1.89(3) . ?
P3 C61 1.93(3) . ?
P3 C67 1.91(3) . ?
C55 H55 0.9800 . ?
C55 C56 1.52(2) . ?
C55 C60 1.47(2) . ?
C56 H56A 0.9700 . ?
C56 H56B 0.9700 . ?
C56 C57 1.55(2) . ?
C57 H57A 0.9700 . ?
C57 H57B 0.9700 . ?
C57 C58 1.47(2) . ?
C58 H58A 0.9700 . ?
C58 H58B 0.9700 . ?
C58 C59 1.51(2) . ?
C59 H59A 0.9700 . ?
C59 H59B 0.9700 . ?
C59 C60 1.50(2) . ?
C60 H60A 0.9700 . ?
C60 H60B 0.9700 . ?
C61 H61 0.9800 . ?
C61 C62 1.50(2) . ?
C61 C66 1.49(2) . ?
C62 H62A 0.9700 . ?
C62 H62B 0.9700 . ?
C62 C63 1.51(2) . ?
C63 H63A 0.9700 . ?
C63 H63B 0.9700 . ?
C63 C64 1.48(2) . ?
C64 H64A 0.9700 . ?
C64 H64B 0.9700 . ?
C64 C65 1.45(2) . ?
C65 H65A 0.9700 . ?
C65 H65B 0.9700 . ?
C65 C66 1.50(2) . ?
C66 H66A 0.9700 . ?
C66 H66B 0.9700 . ?
C67 H67 0.9800 . ?
C67 C68 1.52(3) . ?
C67 C72 1.36(3) . ?
C68 H68A 0.9700 . ?
C68 H68B 0.9700 . ?
C68 C69 1.46(3) . ?
C69 H69A 0.9700 . ?
C69 H69B 0.9700 . ?
C69 C70 1.41(4) . ?
C70 H70A 0.9700 . ?
C70 H70B 0.9700 . ?
C70 C71 1.41(4) . ?
C71 H71A 0.9700 . ?
C71 H71B 0.9700 . ?
C71 C72 1.45(4) . ?
C72 H72A 0.9700 . ?
C72 H72B 0.9700 . ?
Mo1 O38 1.988(14) . ?
Mo1 O39 1.637(15) . ?
Mo1 O45 1.919(13) . ?
Mo1 O49 1.929(14) . ?
Mo1 O52 2.456(11) . ?
Mo1 O54 1.788(13) . ?
O01J Mo7 2.001(13) . ?
O01J Mo9 1.870(13) . ?
Mo2 O37 1.865(13) . ?
Mo2 O40 1.700(16) . ?
Mo2 O44 2.011(16) . ?
Mo2 O45 2.001(13) . ?
Mo2 O52 2.403(11) . ?
Mo2 O56 1.810(15) . ?
Mo3 O33 1.749(13) . ?
Mo3 O34 1.634(16) . ?
Mo3 O36 1.961(14) . ?
Mo3 O37 2.046(13) . ?
Mo3 O38 1.866(14) . ?
Mo3 O52 2.438(12) . ?
Mo4 O20 2.004(16) . ?
Mo4 O21 1.674(15) . ?
Mo4 O22 1.990(13) . ?
Mo4 O31 2.395(12) . ?
Mo4 O43 1.826(12) . ?
Mo4 O44 1.800(16) . ?
Mo5 O28 2.025(15) . ?
Mo5 O29 1.643(15) . ?
Mo5 O30 1.808(17) . ?
Mo5 O49 1.831(14) . ?
Mo5 O50 1.976(14) . ?
Mo5 O53 2.480(11) . ?
P5 O31 1.537(13) . ?
P5 O52 1.560(12) . ?
P5 O53 1.496(13) . ?
P5 O55 1.554(11) . ?
Mo6 O17 1.670(16) . ?
Mo6 O18 2.011(13) . ?
Mo6 O19 1.818(12) . ?
Mo6 O20 1.781(17) . ?
Mo6 O55 2.402(11) . ?
Mo6 O56 2.003(15) . ?
Mo7 O18 1.912(13) . ?
Mo7 O35 1.650(13) . ?
Mo7 O36 1.818(15) . ?
Mo7 O42 1.937(13) . ?
Mo7 O55 2.427(11) . ?
Mo8 O30 2.010(15) . ?
Mo8 O32 1.628(17) . ?
Mo8 O33 2.012(13) . ?
Mo8 O42 1.818(13) . ?
Mo8 O46 1.825(15) . ?
Mo8 O53 2.444(12) . ?
Mo9 O19 2.085(13) . ?
Mo9 O41 1.663(13) . ?
Mo9 O47 1.738(11) . ?
Mo9 O51 2.021(15) . ?
Mo9 O55 2.495(11) . ?
Mo10 O26 1.822(15) . ?
Mo10 O27 1.623(17) . ?
Mo10 O28 1.844(14) . ?
Mo10 O46 1.963(16) . ?
Mo10 O47 2.000(11) . ?
Mo10 O53 2.509(12) . ?
Mo11 O24 1.834(13) . ?
Mo11 O25 1.649(17) . ?
Mo11 O31 2.458(11) . ?
Mo11 O43 2.070(13) . ?
Mo11 O50 1.762(14) . ?
Mo11 O54 2.003(12) . ?
Mo12 O22 1.919(14) . ?
Mo12 O23 1.679(15) . ?
Mo12 O24 2.032(13) . ?
Mo12 O26 1.921(15) . ?
Mo12 O31 2.474(12) . ?
Mo12 O51 1.789(13) . ?
O14 C73 1.54(3) . ?
O14 C73A 1.54(3) . ?
O14 C76 1.52(3) . ?
O14 C76A 1.54(3) . ?
C73 H73A 0.9700 . ?
C73 H73B 0.9700 . ?
C73 C74 1.52(2) . ?
C73A H73C 0.9700 . ?
C73A H73D 0.9700 . ?
C73A C74A 1.52(2) . ?
C74 H74A 0.9700 . ?
C74 H74B 0.9700 . ?
C74 C75 1.49(6) . ?
C74A H74C 0.9700 . ?
C74A H74D 0.9700 . ?
C74A C75A 1.50(6) . ?
C75 H75A 0.9700 . ?
C75 H75B 0.9700 . ?
C75 C76 1.52(2) . ?
C75A H75C 0.9700 . ?
C75A H75D 0.9700 . ?
C75A C76A 1.51(2) . ?
C76 H76A 0.9700 . ?
C76 H76B 0.9700 . ?
C76A H76C 0.9700 . ?
C76A H76D 0.9700 . ?
O12 C78 1.45(2) . ?
O12 C79 1.44(2) . ?
C77 H77A 0.9600 . ?
C77 H77B 0.9600 . ?
C77 H77C 0.9600 . ?
C77 C78 1.50(2) . ?
C78 H78A 0.9700 . ?
C78 H78B 0.9700 . ?
C79 H79A 0.9700 . ?
C79 H79B 0.9700 . ?
C79 C80 1.52(2) . ?
C80 H80A 0.9600 . ?
C80 H80B 0.9600 . ?
C80 H80C 0.9600 . ?
O15 C85 1.41(2) . ?
O15 C86 1.40(2) . ?
C85 H85A 0.9700 . ?
C85 H85B 0.9700 . ?
C85 C88 1.50(2) . ?
C86 H86A 0.9700 . ?
C86 H86B 0.9700 . ?
C86 C87 1.44(6) . ?
C87 H87A 0.9700 . ?
C87 H87B 0.9700 . ?
C87 C88 1.50(2) . ?
C88 H88A 0.9700 . ?
C88 H88B 0.9700 . ?
O16 C89 1.43(2) . ?
O16 C92 1.41(2) . ?
C89 H89A 0.9700 . ?
C89 H89B 0.9700 . ?
C89 C90 1.51(2) . ?
C90 H90A 0.9700 . ?
C90 H90B 0.9700 . ?
C90 C91 1.50(2) . ?
C91 H91A 0.9700 . ?
C91 H91B 0.9700 . ?
C91 C92 1.51(2) . ?
C92 H92A 0.9700 . ?
C92 H92B 0.9700 . ?
O10 C81 1.42(2) . ?
O10 C84 1.44(2) . ?
C81 H81A 0.9700 . ?
C81 H81B 0.9700 . ?
C81 C82 1.51(2) . ?
C82 H82A 0.9700 . ?
C82 H82B 0.9700 . ?
C82 C83 1.51(2) . ?
C83 H83A 0.9700 . ?
C83 H83B 0.9700 . ?
C83 C84 1.54(2) . ?
C84 H84A 0.9700 . ?
C84 H84B 0.9700 . ?
O11 H11C 0.8493 . ?
O11 H11D 0.8496 . ?
O13 H13A 0.8492 . ?
O13 H13B 0.8501 . ?

loop_
_geom_torsion_atom_site_label_1
_geom_torsion_atom_site_label_2
_geom_torsion_atom_site_label_3
_geom_torsion_atom_site_label_4
_geom_torsion
_geom_torsion_site_symmetry_1
_geom_torsion_site_symmetry_2
_geom_torsion_site_symmetry_3
_geom_torsion_site_symmetry_4
_geom_torsion_publ_flag
C1 C2 C3 C4 -53(3) . . . . ?
C1 P2 C7 C8 -54.1(15) . . . . ?
C1 P2 C7 C12 178.8(14) . . . . ?
C1 P2 C13 C14 146.2(14) . . . . ?
C1 P2 C13 C18 -84.3(14) . . . . ?
O1 P1 C19 C20 153.7(13) . . . . ?
O1 P1 C19 C24 26.5(16) . . . . ?
O1 P1 C25 C26 57.7(15) . . . . ?
O1 P1 C25 C30 -178.5(13) . . . . ?
O1 P1 C31 C32 62.5(13) . . . . ?
O1 P1 C31 C36 -55.2(16) . . . . ?
P1 C19 C20 C21 175.9(13) . . . . ?
P1 C19 C24 C23 -176.9(16) . . . . ?
P1 C25 C26 C27 -174.7(14) . . . . ?
P1 C25 C30 C29 175.2(13) . . . . ?
P1 C31 C32 C33 -178.4(13) . . . . ?
P1 C31 C36 C35 -178.7(15) . . . . ?
C2 C1 P2 O2 51.3(15) . . . . ?
C2 C1 P2 C7 170.4(14) . . . . ?
C2 C1 P2 C13 -68.9(15) . . . . ?
C2 C1 C6 C5 -52(2) . . . . ?
C2 C3 C4 C5 53(3) . . . . ?
O2 P2 C7 C8 64.5(14) . . . . ?
O2 P2 C7 C12 -62.6(16) . . . . ?
O2 P2 C13 C14 27.0(16) . . . . ?
O2 P2 C13 C18 156.5(13) . . . . ?
P2 C1 C2 C3 -176.4(14) . . . . ?
P2 C1 C6 C5 177.8(14) . . . . ?
P2 C7 C8 C9 -178.0(12) . . . . ?
P2 C7 C12 C11 178.8(15) . . . . ?
P2 C13 C14 C15 -177.6(16) . . . . ?
P2 C13 C18 C17 179.0(13) . . . . ?
C3 C4 C5 C6 -51(2) . . . . ?
C4 C5 C6 C1 52(2) . . . . ?
C6 C1 C2 C3 52(2) . . . . ?
C6 C1 P2 O2 -178.3(13) . . . . ?
C6 C1 P2 C7 -59.2(16) . . . . ?
C6 C1 P2 C13 61.5(16) . . . . ?
C7 P2 C13 C14 -94.3(15) . . . . ?
C7 P2 C13 C18 35.2(15) . . . . ?
C7 C8 C9 C10 55(2) . . . . ?
C8 C7 C12 C11 54(2) . . . . ?
C8 C9 C10 C11 -59(2) . . . . ?
C9 C10 C11 C12 58(2) . . . . ?
C10 C11 C12 C7 -56(2) . . . . ?
C12 C7 C8 C9 -53(2) . . . . ?
C13 P2 C7 C8 -173.7(12) . . . . ?
C13 P2 C7 C12 59.2(16) . . . . ?
C13 C14 C15 C16 -56(3) . . . . ?
C14 C13 C18 C17 -52(2) . . . . ?
C14 C15 C16 C17 59(3) . . . . ?
C15 C16 C17 C18 -59(2) . . . . ?
C16 C17 C18 C13 55(2) . . . . ?
C18 C13 C14 C15 53(2) . . . . ?
C19 P1 C25 C26 -61.6(15) . . . . ?
C19 P1 C25 C30 62.2(15) . . . . ?
C19 P1 C31 C32 -177.5(11) . . . . ?
C19 P1 C31 C36 64.7(16) . . . . ?
C19 C20 C21 C22 57(2) . . . . ?
C20 C19 C24 C23 54(2) . . . . ?
C20 C21 C22 C23 -56(2) . . . . ?
C21 C22 C23 C24 56(3) . . . . ?
C22 C23 C24 C19 -54(3) . . . . ?
C24 C19 C20 C21 -57(2) . . . . ?
C25 P1 C19 C20 -86.6(14) . . . . ?
C25 P1 C19 C24 146.1(14) . . . . ?
C25 P1 C31 C32 -57.4(13) . . . . ?
C25 P1 C31 C36 -175.1(14) . . . . ?
C25 C26 C27 C28 -55(2) . . . . ?
C26 C25 C30 C29 -60(2) . . . . ?
C26 C27 C28 C29 54(2) . . . . ?
C27 C28 C29 C30 -58(2) . . . . ?
C28 C29 C30 C25 60(2) . . . . ?
C30 C25 C26 C27 58(2) . . . . ?
C31 P1 C19 C20 33.4(16) . . . . ?
C31 P1 C19 C24 -93.8(15) . . . . ?
C31 P1 C25 C26 177.5(14) . . . . ?
C31 P1 C25 C30 -58.7(15) . . . . ?
C31 C32 C33 C34 53(2) . . . . ?
C32 C31 C36 C35 60(2) . . . . ?
C32 C33 C34 C35 -50(2) . . . . ?
C33 C34 C35 C36 53(2) . . . . ?
C34 C35 C36 C31 -60(2) . . . . ?
C36 C31 C32 C33 -57.9(19) . . . . ?
P4 C37 C38 C39 169.9(17) . . . . ?
P4 C37 C42 C41 -170.1(16) . . . . ?
P4 C43 C44 C45 -173(2) . . . . ?
P4 C43 C48 C47 178(2) . . . . ?
P4 C49 C50 C51 171(3) . . . . ?
P4 C49 C50 C51A -157(4) . . . . ?
P4 C49 C54 C53 171(2) . . . . ?
O9 P4 C37 C38 -57(2) . . . . ?
O9 P4 C37 C42 161.3(16) . . . . ?
O9 P4 C43 C44 36(2) . . . . ?
O9 P4 C43 C48 168(2) . . . . ?
O9 P4 C49 C50 74(3) . . . . ?
O9 P4 C49 C54 -62(2) . . . . ?
C37 P4 C43 C44 -84(2) . . . . ?
C37 P4 C43 C48 47(2) . . . . ?
C37 P4 C49 C50 -165(3) . . . . ?
C37 P4 C49 C54 59(2) . . . . ?
C37 C38 C39 C40 48(3) . . . . ?
C38 C37 C42 C41 48(3) . . . . ?
C38 C39 C40 C41 -50(3) . . . . ?
C39 C40 C41 C42 54(3) . . . . ?
C40 C41 C42 C37 -53(3) . . . . ?
C42 C37 C38 C39 -47(3) . . . . ?
C43 P4 C37 C38 63(2) . . . . ?
C43 P4 C37 C42 -78.7(19) . . . . ?
C43 P4 C49 C50 -45(3) . . . . ?
C43 P4 C49 C54 178.9(18) . . . . ?
C43 C44 C45 C46 -55(4) . . . . ?
C44 C43 C48 C47 -49(3) . . . . ?
C44 C45 C46 C47 54(4) . . . . ?
C45 C46 C47 C48 -55(4) . . . . ?
C46 C47 C48 C43 51(3) . . . . ?
C48 C43 C44 C45 54(4) . . . . ?
C49 P4 C37 C38 -179.7(18) . . . . ?
C49 P4 C37 C42 39(2) . . . . ?
C49 P4 C43 C44 158(2) . . . . ?
C49 P4 C43 C48 -71(2) . . . . ?
C49 C50 C51 C52 71(5) . . . . ?
C49 C50 C51A C52A 42(6) . . . . ?
C50 C49 C54 C53 35(4) . . . . ?
C50 C51 C52 C53 -73(6) . . . . ?
C50 C51A C52A C53 -84(5) . . . . ?
C51 C52 C53 C54 55(6) . . . . ?
C51A C52A C53 C54 92(4) . . . . ?
C52 C53 C54 C49 -33(5) . . . . ?
C52A C53 C54 C49 -62(4) . . . . ?
C54 C49 C50 C51 -55(5) . . . . ?
C54 C49 C50 C51A -23(5) . . . . ?
P3 C55 C56 C57 -175.5(19) . . . . ?
P3 C55 C60 C59 -179(2) . . . . ?
P3 C61 C62 C63 -170.9(19) . . . . ?
P3 C61 C66 C65 166.1(17) . . . . ?
P3 C67 C68 C69 -180(2) . . . . ?
P3 C67 C72 C71 -179.1(17) . . . . ?
O8 P3 C55 C56 52(2) . . . . ?
O8 P3 C55 C60 -62(2) . . . . ?
C55 C56 C57 C58 63(3) . . . . ?
C56 C55 C60 C59 62(3) . . . . ?
C56 C57 C58 C59 -60(3) . . . . ?
C57 C58 C59 C60 67(3) . . . . ?
C58 C59 C60 C55 -73(4) . . . . ?
C60 C55 C56 C57 -58(3) . . . . ?
C61 P3 C55 C56 168(2) . . . . ?
C61 P3 C55 C60 54(2) . . . . ?
C61 C62 C63 C64 -50(3) . . . . ?
C62 C61 C66 C65 -63(3) . . . . ?
C62 C63 C64 C65 46(4) . . . . ?
C63 C64 C65 C66 -52(4) . . . . ?
C64 C65 C66 C61 59(3) . . . . ?
C66 C61 C62 C63 61(3) . . . . ?
C67 P3 C55 C56 -64(2) . . . . ?
C67 P3 C55 C60 -178(2) . . . . ?
C67 C68 C69 C70 44(4) . . . . ?
C68 C67 C72 C71 56(3) . . . . ?
C68 C69 C70 C71 -40(4) . . . . ?
C69 C70 C71 C72 47(5) . . . . ?
C70 C71 C72 C67 -55(4) . . . . ?
C72 C67 C68 C69 -56(4) . . . . ?
O01J Mo7 O36 Mo3 36(3) . . . . ?
O01J Mo9 O47 Mo10 128.3(19) . . . . ?
Mo7 O01J Mo9 O19 70.5(8) . . . . ?
Mo7 O01J Mo9 O41 167.8(9) . . . . ?
Mo7 O01J Mo9 O47 -81.9(9) . . . . ?
Mo7 O01J Mo9 O51 17.9(17) . . . . ?
Mo7 O01J Mo9 O55 1.2(7) . . . . ?
O17 Mo6 O19 Mo9 166.2(10) . . . . ?
O17 Mo6 O20 Mo4 -143.3(17) . . . . ?
O18 Mo6 O19 Mo9 72.6(8) . . . . ?
O18 Mo6 O20 Mo4 10(3) . . . . ?
O18 Mo7 O36 Mo3 128.0(17) . . . . ?
O19 Mo6 O20 Mo4 114.8(17) . . . . ?
O19 Mo9 O47 Mo10 37(3) . . . . ?
O20 Mo4 O43 Mo11 6(2) . . . . ?
O20 Mo4 O44 Mo2 -41.9(16) . . . . ?
O20 Mo6 O19 Mo9 -87.5(9) . . . . ?
O21 Mo4 O43 Mo11 165.9(9) . . . . ?
O21 Mo4 O44 Mo2 -141.0(16) . . . . ?
O22 Mo4 O43 Mo11 69.0(8) . . . . ?
O22 Mo4 O44 Mo2 16(3) . . . . ?
O22 Mo12 O51 Mo9 127.4(16) . . . . ?
O23 Mo12 O51 Mo9 -131.7(16) . . . . ?
O24 Mo11 O50 Mo5 126.8(16) . . . . ?
O24 Mo12 O51 Mo9 38(3) . . . . ?
O25 Mo11 O24 Mo12 164.5(11) . . . . ?
O25 Mo11 O50 Mo5 -128.1(16) . . . . ?
O26 Mo10 O28 Mo5 -85.7(12) . . . . ?
O26 Mo12 O51 Mo9 -24.5(16) . . . . ?
O27 Mo10 O26 Mo12 -125.4(18) . . . . ?
O27 Mo10 O28 Mo5 163.9(13) . . . . ?
O28 Mo5 O30 Mo8 64.2(13) . . . . ?
O28 Mo5 O49 Mo1 35(2) . . . . ?
O28 Mo10 O26 Mo12 128.9(18) . . . . ?
O29 Mo5 O30 Mo8 162.0(13) . . . . ?
O29 Mo5 O49 Mo1 -130.4(16) . . . . ?
O30 Mo5 O49 Mo1 125.5(16) . . . . ?
O30 Mo8 O42 Mo7 34(3) . . . . ?
O30 Mo8 O46 Mo10 65.1(10) . . . . ?
O31 Mo4 O43 Mo11 -2.6(7) . . . . ?
O31 Mo4 O44 Mo2 43.0(15) . . . . ?
O31 P5 O52 Mo1 57.5(9) . . . . ?
O31 P5 O52 Mo2 -62.9(9) . . . . ?
O31 P5 O52 Mo3 175.0(6) . . . . ?
O31 P5 O53 Mo5 -63.1(10) . . . . ?
O31 P5 O53 Mo8 173.5(7) . . . . ?
O31 P5 O53 Mo10 54.1(10) . . . . ?
O31 P5 O55 Mo6 49.2(10) . . . . ?
O31 P5 O55 Mo7 174.6(7) . . . . ?
O31 P5 O55 Mo9 -69.2(9) . . . . ?
O31 Mo11 O24 Mo12 -0.7(9) . . . . ?
O31 Mo11 O50 Mo5 55.6(15) . . . . ?
O31 Mo12 O51 Mo9 57.0(16) . . . . ?
O32 Mo8 O42 Mo7 -126.5(18) . . . . ?
O32 Mo8 O46 Mo10 166.0(10) . . . . ?
O33 Mo3 O38 Mo1 -82.2(10) . . . . ?
O33 Mo8 O42 Mo7 -23.8(18) . . . . ?
O33 Mo8 O46 Mo10 5.4(17) . . . . ?
O34 Mo3 O33 Mo8 -132.9(17) . . . . ?
O34 Mo3 O38 Mo1 168.8(10) . . . . ?
O35 Mo7 O36 Mo3 -128.8(17) . . . . ?
O36 Mo3 O33 Mo8 -25.8(17) . . . . ?
O36 Mo3 O38 Mo1 17(2) . . . . ?
O37 Mo2 O56 Mo6 119.9(15) . . . . ?
O37 Mo3 O33 Mo8 34(3) . . . . ?
O37 Mo3 O38 Mo1 72.6(9) . . . . ?
O38 Mo1 O54 Mo11 42(2) . . . . ?
O38 Mo3 O33 Mo8 126.6(17) . . . . ?
O39 Mo1 O54 Mo11 -128.4(13) . . . . ?
O40 Mo2 O37 Mo3 167.5(9) . . . . ?
O40 Mo2 O56 Mo6 -139.9(15) . . . . ?
O41 Mo9 O47 Mo10 -128.9(19) . . . . ?
O42 Mo7 O36 Mo3 -25.3(17) . . . . ?
O42 Mo8 O46 Mo10 -84.5(10) . . . . ?
O43 Mo4 O44 Mo2 116.9(15) . . . . ?
O43 Mo11 O24 Mo12 67.9(11) . . . . ?
O43 Mo11 O50 Mo5 31(2) . . . . ?
O44 Mo2 O37 Mo3 16(2) . . . . ?
O44 Mo2 O56 Mo6 -39.8(15) . . . . ?
O44 Mo4 O43 Mo11 -92.5(9) . . . . ?
O45 Mo1 O54 Mo11 130.0(13) . . . . ?
O45 Mo2 O37 Mo3 71.5(8) . . . . ?
O45 Mo2 O56 Mo6 21(3) . . . . ?
O46 Mo8 O42 Mo7 124.6(18) . . . . ?
O46 Mo10 O26 Mo12 39(2) . . . . ?
O46 Mo10 O28 Mo5 63.2(12) . . . . ?
O47 Mo10 O26 Mo12 -21.1(18) . . . . ?
O47 Mo10 O28 Mo5 3(2) . . . . ?
O49 Mo1 O54 Mo11 -23.5(13) . . . . ?
O49 Mo5 O30 Mo8 -86.9(13) . . . . ?
O50 Mo5 O30 Mo8 1(2) . . . . ?
O50 Mo5 O49 Mo1 -23.5(15) . . . . ?
O50 Mo11 O24 Mo12 -85.2(11) . . . . ?
O51 Mo9 O47 Mo10 -24(2) . . . . ?
O52 Mo1 O54 Mo11 58.7(13) . . . . ?
O52 Mo2 O37 Mo3 -0.7(7) . . . . ?
O52 Mo2 O56 Mo6 46.5(15) . . . . ?
O52 Mo3 O33 Mo8 56.1(17) . . . . ?
O52 Mo3 O38 Mo1 1.8(8) . . . . ?
O52 P5 O31 Mo4 52.3(9) . . . . ?
O52 P5 O31 Mo11 -69.7(9) . . . . ?
O52 P5 O31 Mo12 174.3(6) . . . . ?
O52 P5 O53 Mo5 57.4(10) . . . . ?
O52 P5 O53 Mo8 -66.0(10) . . . . ?
O52 P5 O53 Mo10 174.6(7) . . . . ?
O52 P5 O55 Mo6 -67.2(9) . . . . ?
O52 P5 O55 Mo7 58.2(9) . . . . ?
O52 P5 O55 Mo9 174.5(6) . . . . ?
O53 Mo5 O30 Mo8 -4.6(10) . . . . ?
O53 Mo5 O49 Mo1 57.4(15) . . . . ?
O53 P5 O31 Mo4 173.4(7) . . . . ?
O53 P5 O31 Mo11 51.4(10) . . . . ?
O53 P5 O31 Mo12 -64.6(9) . . . . ?
O53 P5 O52 Mo1 -65.5(10) . . . . ?
O53 P5 O52 Mo2 174.1(7) . . . . ?
O53 P5 O52 Mo3 51.9(9) . . . . ?
O53 P5 O55 Mo6 174.0(7) . . . . ?
O53 P5 O55 Mo7 -60.6(10) . . . . ?
O53 P5 O55 Mo9 55.7(9) . . . . ?
O53 Mo8 O42 Mo7 56.5(18) . . . . ?
O53 Mo8 O46 Mo10 -2.2(8) . . . . ?
O53 Mo10 O26 Mo12 58.9(18) . . . . ?
O53 Mo10 O28 Mo5 -2.6(10) . . . . ?
O54 Mo11 O24 Mo12 11(2) . . . . ?
O54 Mo11 O50 Mo5 -25.4(15) . . . . ?
O55 P5 O31 Mo4 -62.6(9) . . . . ?
O55 P5 O31 Mo11 175.4(6) . . . . ?
O55 P5 O31 Mo12 59.4(9) . . . . ?
O55 P5 O52 Mo1 174.5(7) . . . . ?
O55 P5 O52 Mo2 54.0(9) . . . . ?
O55 P5 O52 Mo3 -68.1(8) . . . . ?
O55 P5 O53 Mo5 174.1(7) . . . . ?
O55 P5 O53 Mo8 50.7(10) . . . . ?
O55 P5 O53 Mo10 -68.7(10) . . . . ?
O55 Mo6 O19 Mo9 0.7(7) . . . . ?
O55 Mo6 O20 Mo4 40.5(17) . . . . ?
O55 Mo7 O36 Mo3 56.3(17) . . . . ?
O55 Mo9 O47 Mo10 58.4(19) . . . . ?
O56 Mo2 O37 Mo3 -89.4(9) . . . . ?
O56 Mo6 O19 Mo9 18(2) . . . . ?
O56 Mo6 O20 Mo4 -43.6(17) . . . . ?
O14 C73 C74 C75 -6(5) . . . . ?
O14 C73A C74A C75A -20(6) . . . . ?
C73 O14 C76 C75 -2(5) . . . . ?
C73 C74 C75 C76 7(7) . . . . ?
C73A O14 C76A C75A 23(6) . . . . ?
C73A C74A C75A C76A 34(7) . . . . ?
C74 C75 C76 O14 -3(6) . . . . ?
C74A C75A C76A O14 -33(7) . . . . ?
C76 O14 C73 C74 6(5) . . . . ?
C76A O14 C73A C74A -2(6) . . . . ?
C78 O12 C79 C80 161(2) . . . . ?
C79 O12 C78 C77 75(3) . . . . ?
O15 C85 C88 C87 8(6) . . . . ?
O15 C86 C87 C88 -15(6) . . . . ?
C85 O15 C86 C87 22(7) . . . . ?
C86 O15 C85 C88 -18(6) . . . . ?
C86 C87 C88 C85 4(6) . . . . ?
O16 C89 C90 C91 13(4) . . . . ?
C89 O16 C92 C91 53(3) . . . . ?
C89 C90 C91 C92 21(4) . . . . ?
C90 C91 C92 O16 -48(4) . . . . ?
C92 O16 C89 C90 -43(4) . . . . ?
O10 C81 C82 C83 -46(3) . . . . ?
C81 O10 C84 C83 -6(3) . . . . ?
C81 C82 C83 C84 41(4) . . . . ?
C82 C83 C84 O10 -25(4) . . . . ?
C84 O10 C81 C82 35(4) . . . . ?

loop_
_twin_individual_id
_twin_individual_mass_fraction_refined
1 0.651(19)
2 0.349(19)
